data_7060774
loop_
_publ_author_name
'Bryleva, Yuliya A.'
'Artem&#x2019;ev, Alexander V.'
'Glinskaya, Ludmila A.'
'Rakhmanova, Mariana I.'
'Samsonenko, Denis G.'
'Komarov, Vladislav Yu.'
'Rogovoy, Maxim I.'
'Davydova, Maria P.'

_publ_section_title
;
 Bright photo- and triboluminescence of centrosymmetric Eu(iii) and
 Tb(iii) complexes with phosphine oxides containing azaheterocycles
;
_journal_issue 31
_journal_name_full 'New Journal of Chemistry'
_journal_page_first 13869
_journal_page_last 13876
_journal_paper_doi 10.1039/D1NJ02441H
_journal_volume 45
_journal_year 2021
_chemical_formula_moiety 'C49 H31 Eu F18 N2 O8 P2'
_chemical_formula_sum 'C49 H31 Eu F18 N2 O8 P2'
_chemical_formula_weight 1331.66
_space_group_crystal_system triclinic
_space_group_IT_number 2
_space_group_name_Hall '-P 1'
_space_group_name_H-M_alt 'P -1'
_atom_sites_solution_hydrogens geom
_atom_sites_solution_primary dual
_audit_creation_date 2021-02-18
_audit_creation_method
;
Olex2 1.3
(compiled 2020.11.12 svn.r5f609507 for OlexSys, GUI svn.r6257)
;
_audit_update_record
;
2021-05-19 deposited with the CCDC.	2021-06-25 downloaded from the CCDC.
;
_cell_angle_alpha 81.090(2)
_cell_angle_beta 88.144(2)
_cell_angle_gamma 88.268(2)
_cell_formula_units_Z 4
_cell_length_a 12.7089(5)
_cell_length_b 17.7622(7)
_cell_length_c 23.0802(10)
_cell_measurement_reflns_used 9749
_cell_measurement_temperature 100(2)
_cell_measurement_theta_max 31.30
_cell_measurement_theta_min 2.70
_cell_volume 5142.8(4)
_computing_cell_refinement 'Bruker SAINT'
_computing_data_collection 'Bruker APEX2'
_computing_data_reduction 'Bruker SAINT'
_computing_molecular_graphics 'Olex2 1.3 (Dolomanov et al., 2009)'
_computing_publication_material 'Olex2 1.3 (Dolomanov et al., 2009)'
_computing_structure_refinement 'SHELXL 2014/7 (Sheldrick, 2015)'
_computing_structure_solution 'SHELXT 2014/5 (Sheldrick, 2014)'
_diffrn_ambient_temperature 100(2)
_diffrn_detector CCD
_diffrn_detector_area_resol_mean 8.33
_diffrn_detector_type 'Bruker APEXII CCD area detector'
_diffrn_measured_fraction_theta_full 0.993
_diffrn_measured_fraction_theta_max 0.943
_diffrn_measurement_device '\k-geometry diffractometer'
_diffrn_measurement_device_type 'Bruker APEX diffractometer'
_diffrn_measurement_method '\w and \f scans'
_diffrn_radiation_monochromator graphite
_diffrn_radiation_type MoK\a
_diffrn_radiation_wavelength 0.71073
_diffrn_reflns_av_R_equivalents 0.0383
_diffrn_reflns_av_unetI/netI 0.0535
_diffrn_reflns_Laue_measured_fraction_full 0.993
_diffrn_reflns_Laue_measured_fraction_max 0.943
_diffrn_reflns_limit_h_max 18
_diffrn_reflns_limit_h_min -18
_diffrn_reflns_limit_k_max 24
_diffrn_reflns_limit_k_min -21
_diffrn_reflns_limit_l_max 33
_diffrn_reflns_limit_l_min -33
_diffrn_reflns_number 94520
_diffrn_reflns_point_group_measured_fraction_full 0.993
_diffrn_reflns_point_group_measured_fraction_max 0.943
_diffrn_reflns_theta_full 25.242
_diffrn_reflns_theta_max 31.577
_diffrn_reflns_theta_min 1.604
_diffrn_source 'sealed tube'
_diffrn_source_current 30.0
_diffrn_source_power 1.5
_diffrn_source_voltage 50.0
_exptl_absorpt_coefficient_mu 1.402
_exptl_absorpt_correction_T_max 0.7463
_exptl_absorpt_correction_T_min 0.6421
_exptl_absorpt_correction_type multi-scan
_exptl_absorpt_process_details
;
SADABS-2012/1 (Bruker,2012) was used for absorption correction.
wR2(int) was 0.0569 before and 0.0466 after correction.
The Ratio of minimum to maximum transmission is 0.8604.
The \l/2 correction factor is 0.0015.
;
_exptl_crystal_colour colourless
_exptl_crystal_colour_primary colourless
_exptl_crystal_density_diffrn 1.720
_exptl_crystal_description block
_exptl_crystal_F_000 2632
_exptl_crystal_size_max 0.17
_exptl_crystal_size_mid 0.13
_exptl_crystal_size_min 0.05
_refine_diff_density_max 1.153
_refine_diff_density_min -1.349
_refine_diff_density_rms 0.110
_refine_ls_extinction_method none
_refine_ls_goodness_of_fit_ref 1.010
_refine_ls_hydrogen_treatment constr
_refine_ls_matrix_type full
_refine_ls_number_parameters 1459
_refine_ls_number_reflns 32502
_refine_ls_number_restraints 139
_refine_ls_restrained_S_all 1.018
_refine_ls_R_factor_all 0.0601
_refine_ls_R_factor_gt 0.0378
_refine_ls_shift/su_max 0.001
_refine_ls_shift/su_mean 0.000
_refine_ls_structure_factor_coef Fsqd
_refine_ls_weighting_details 'w=1/[\s^2^(Fo^2^)+(0.0279P)^2^+4.9972P] where P=(Fo^2^+2Fc^2^)/3'
_refine_ls_weighting_scheme calc
_refine_ls_wR_factor_gt 0.0745
_refine_ls_wR_factor_ref 0.0824
_reflns_Friedel_coverage 0.000
_reflns_number_gt 24970
_reflns_number_total 32502
_reflns_threshold_expression 'I > 2\s(I)'
_cod_data_source_file d1nj02441h3.cif
_cod_data_source_block eu280_s2_100k
_cod_depositor_comments 'Adding full bibliography for 7060773--7060775.cif.'
_cod_database_code 7060774
_shelx_shelxl_version_number 2014/7
_shelx_space_group_comment
;
The symmetry employed for this shelxl refinement is uniquely defined
by the following loop, which should always be used as a source of
symmetry information in preference to the above space-group names.
They are only intended as comments.
;
_shelx_estimated_absorpt_t_max 0.933
_shelx_estimated_absorpt_t_min 0.796
_olex2_refinement_description
;
1. Fixed Uiso
 At 1.2 times of:
  All C(H) groups
2. Restrained distances
 F21-C21 \\sim F22-C21 \\sim F23-C21 \\sim F1B-C4B \\sim F2B-C4B \\sim F3B-C4B
\\sim F1C-C4C \\sim F2C-C4C
 \\sim F3C-C4C \\sim F1D-C4D \\sim F2D-C4D \\sim F3D-C4D
 with sigma of 0.02
 F21-F22 \\sim F22-F23 \\sim F23-F21 \\sim F1B-F2B \\sim F2B-F3B \\sim F3B-F1B
\\sim F1C-F2C \\sim F2C-F3C
 \\sim F3C-F1C \\sim F1D-F2D \\sim F2D-F3D \\sim F3D-F1D
 with sigma of 0.02
 C4C-C22 \\sim C4D-C22 \\sim C4B-C22 \\sim C22-C21
 with sigma of 0.02
3. Uiso/Uaniso restraints and constraints
Uiso(C4C) = Uiso(C4D) = Uiso(C4B) = Uiso(C21)
Uiso(F23) = Uiso(F1C) = Uiso(F3C) = Uiso(F3D) = Uiso(F3B) = Uiso(F21) =
Uiso(F1B) = Uiso(F1D) = Uiso(F22) = Uiso(F2B) = Uiso(F2C) = Uiso(F2D)
4. Others
 1*[Sof(F1D)+Sof(F2D)+Sof(F3D)+Sof(C4D)]+1*[Sof(F1C)+Sof(F2C)+Sof(F3C)+
 Sof(C4C)]+1*[Sof(F1B)+Sof(F2B)+Sof(F3B)+Sof(C4B)]+1*[Sof(F21)+Sof(F22)+
 Sof(F23)+Sof(C21)]=1 with esd of 0.001
 Sof(F21)=Sof(F22)=Sof(F23)=Sof(C21)=FVAR(1)
 Sof(F1B)=Sof(F2B)=Sof(F3B)=Sof(C4B)=FVAR(2)
 Sof(F1C)=Sof(F2C)=Sof(F3C)=Sof(C4C)=FVAR(3)
 Sof(F1D)=Sof(F2D)=Sof(F3D)=Sof(C4D)=FVAR(4)
5.a Aromatic/amide H refined with riding coordinates:
 C13(H13), C23(H23), C33(H33), C102(H102), C103(H103), C104(H104), C105(H105),
 C107(H107), C108(H108), C109(H109), C110(H110), C111(H111), C113(H113),
 C114(H114), C115(H115), C116(H116), C117(H117), C202(H202), C203(H203),
 C204(H204), C205(H205), C207(H207), C208(H208), C209(H209), C210(H210),
 C211(H211), C213(H213), C214(H214), C215(H215), C216(H216), C217(H217),
 C43(H43), C53(H53), C63(H63), C302(H302), C303(H303), C304(H304), C305(H305),
 C307(H307), C308(H308), C309(H309), C310(H310), C311(H311), C313(H313),
 C314(H314), C315(H315), C316(H316), C317(H317), C402(H402), C403(H403),
 C404(H404), C405(H405), C407(H407), C408(H408), C409(H409), C410(H410),
 C411(H411), C413(H413), C414(H414), C415(H415), C416(H416), C417(H417)
;
_olex2_submission_special_instructions 'No special instructions were received'

loop_
_space_group_symop_operation_xyz
'x, y, z'
'-x, -y, -z'

loop_
_atom_site_label
_atom_site_type_symbol
_atom_site_fract_x
_atom_site_fract_y
_atom_site_fract_z
_atom_site_U_iso_or_equiv
_atom_site_adp_type
_atom_site_occupancy
_atom_site_site_symmetry_order
_atom_site_calc_flag
_atom_site_refinement_flags_posn
_atom_site_refinement_flags_adp
_atom_site_refinement_flags_occupancy
_atom_site_disorder_assembly
_atom_site_disorder_group
Eu1 Eu 0.27094(2) 0.27862(2) 0.01744(2) 0.01257(3) Uani 1 1 d . . . . .
P1 P 0.25714(5) 0.24421(4) -0.13679(3) 0.01548(12) Uani 1 1 d . . . . .
P2 P 0.23482(5) 0.18587(3) 0.17151(3) 0.01430(12) Uani 1 1 d . . . . .
F11 F 0.34919(14) 0.44597(10) 0.16738(7) 0.0341(4) Uani 1 1 d . . . . .
F12 F 0.19637(14) 0.48477(11) 0.13625(8) 0.0381(4) Uani 1 1 d . . . . .
F13 F 0.32974(15) 0.55612(9) 0.11494(8) 0.0389(4) Uani 1 1 d . . . . .
F15 F 0.38493(19) 0.58358(10) -0.09071(9) 0.0525(6) Uani 1 1 d . . . . .
F16 F 0.44895(16) 0.48443(11) -0.12177(10) 0.0533(6) Uani 1 1 d . . . . .
F17 F 0.28644(17) 0.51647(12) -0.13355(8) 0.0494(5) Uani 1 1 d . . . . .
F25 F 0.49540(12) -0.01544(9) 0.06382(7) 0.0281(4) Uani 1 1 d . . . . .
F26 F 0.36509(14) 0.00920(9) 0.12002(7) 0.0313(4) Uani 1 1 d . . . . .
F27 F 0.33769(13) -0.00582(8) 0.03121(7) 0.0269(4) Uani 1 1 d . . . . .
F31 F -0.09364(17) 0.11180(11) 0.03858(10) 0.0547(6) Uani 1 1 d . . . . .
F32 F -0.09500(18) 0.15724(12) -0.05176(10) 0.0578(6) Uani 1 1 d . . . . .
F33 F 0.03082(14) 0.08275(11) -0.01699(11) 0.0576(7) Uani 1 1 d . . . . .
F35 F -0.08638(19) 0.44726(13) 0.01060(11) 0.0666(7) Uani 1 1 d . . . . .
F36 F -0.01090(15) 0.43183(12) 0.09249(10) 0.0513(6) Uani 1 1 d . . . . .
F37 F -0.14610(16) 0.36850(13) 0.08066(13) 0.0740(9) Uani 1 1 d . . . . .
O1 O 0.29843(13) 0.25025(9) -0.07758(8) 0.0169(3) Uani 1 1 d . . . . .
O2 O 0.21387(13) 0.23297(9) 0.11301(8) 0.0177(4) Uani 1 1 d . . . . .
O11 O 0.30739(13) 0.37506(9) 0.07647(8) 0.0184(4) Uani 1 1 d . . . . .
O12 O 0.31313(13) 0.39536(9) -0.04573(8) 0.0183(4) Uani 1 1 d . . . . .
O21 O 0.45879(13) 0.27039(10) 0.01632(8) 0.0199(4) Uani 1 1 d . . . . .
O22 O 0.32753(13) 0.14563(9) 0.04005(8) 0.0183(4) Uani 1 1 d . . . . .
O31 O 0.12481(13) 0.20506(9) -0.00295(8) 0.0175(3) Uani 1 1 d . . . . .
O32 O 0.10919(13) 0.35192(9) 0.02567(8) 0.0181(4) Uani 1 1 d . . . . .
N1 N 0.3072(2) 0.30411(15) -0.24940(11) 0.0350(6) Uani 1 1 d . . . . .
N2 N 0.1963(2) 0.19966(16) 0.28633(12) 0.0369(6) Uani 1 1 d . . . . .
C11 C 0.2995(2) 0.48386(16) 0.12154(13) 0.0263(6) Uani 1 1 d . . . . .
C12 C 0.31761(19) 0.44574(14) 0.06646(11) 0.0183(5) Uani 1 1 d . . . . .
C13 C 0.3377(2) 0.49179(14) 0.01313(12) 0.0230(6) Uani 1 1 d . . . . .
H13 H 0.3524 0.5441 0.0121 0.028 Uiso 1 1 calc R U . . .
C14 C 0.33625(19) 0.46125(14) -0.03870(12) 0.0188(5) Uani 1 1 d . . . . .
C15 C 0.3644(2) 0.51267(15) -0.09649(13) 0.0276(6) Uani 1 1 d . . . . .
C22 C 0.52719(19) 0.21766(15) 0.02022(13) 0.0245(6) Uani 1 1 d D . . . .
C23 C 0.5137(2) 0.13986(15) 0.03554(13) 0.0253(6) Uani 1 1 d . . . . .
H23 H 0.5738 0.1065 0.0395 0.030 Uiso 1 1 calc R U . . .
C24 C 0.41427(19) 0.10998(14) 0.04520(11) 0.0177(5) Uani 1 1 d . . . . .
C25 C 0.4037(2) 0.02363(14) 0.06482(12) 0.0205(5) Uani 1 1 d . . . . .
C31 C -0.0330(2) 0.13959(16) -0.00652(14) 0.0267(6) Uani 1 1 d . . . . .
C32 C 0.02753(19) 0.20844(14) 0.00582(11) 0.0176(5) Uani 1 1 d . . . . .
C33 C -0.03155(19) 0.26709(15) 0.02567(12) 0.0224(5) Uani 1 1 d . . . . .
H33 H -0.1050 0.2612 0.0334 0.027 Uiso 1 1 calc R U . . .
C34 C 0.01505(19) 0.33401(14) 0.03434(12) 0.0195(5) Uani 1 1 d . . . . .
C35 C -0.0571(2) 0.39564(17) 0.05571(15) 0.0318(7) Uani 1 1 d . . . . .
C101 C 0.3401(2) 0.29715(14) -0.19286(12) 0.0204(5) Uani 1 1 d . . . . .
C102 C 0.4312(2) 0.32804(16) -0.17740(13) 0.0282(6) Uani 1 1 d . . . . .
H102 H 0.4509 0.3222 -0.1376 0.034 Uiso 1 1 calc R U . . .
C103 C 0.4935(3) 0.36805(19) -0.22167(15) 0.0377(8) Uani 1 1 d . . . . .
H103 H 0.5569 0.3901 -0.2124 0.045 Uiso 1 1 calc R U . . .
C104 C 0.4629(3) 0.37554(18) -0.27902(15) 0.0391(8) Uani 1 1 d . . . . .
H104 H 0.5049 0.4023 -0.3098 0.047 Uiso 1 1 calc R U . . .
C105 C 0.3699(3) 0.3434(2) -0.29091(14) 0.0408(8) Uani 1 1 d . . . . .
H105 H 0.3490 0.3493 -0.3305 0.049 Uiso 1 1 calc R U . . .
C106 C 0.12422(19) 0.28204(14) -0.14531(11) 0.0184(5) Uani 1 1 d . . . . .
C107 C 0.0959(2) 0.34541(14) -0.11915(11) 0.0199(5) Uani 1 1 d . . . . .
H107 H 0.1471 0.3696 -0.0998 0.024 Uiso 1 1 calc R U . . .
C108 C -0.0072(2) 0.37318(16) -0.12135(12) 0.0251(6) Uani 1 1 d . . . . .
H108 H -0.0267 0.4164 -0.1034 0.030 Uiso 1 1 calc R U . . .
C109 C -0.0818(2) 0.33816(16) -0.14960(13) 0.0276(6) Uani 1 1 d . . . . .
H109 H -0.1527 0.3566 -0.1502 0.033 Uiso 1 1 calc R U . . .
C110 C -0.0535(2) 0.27634(17) -0.17701(14) 0.0322(7) Uani 1 1 d . . . . .
H110 H -0.1044 0.2534 -0.1975 0.039 Uiso 1 1 calc R U . . .
C111 C 0.0496(2) 0.24770(16) -0.17461(13) 0.0269(6) Uani 1 1 d . . . . .
H111 H 0.0690 0.2048 -0.1929 0.032 Uiso 1 1 calc R U . . .
C112 C 0.25625(19) 0.14640(14) -0.14835(11) 0.0179(5) Uani 1 1 d . . . . .
C113 C 0.2560(2) 0.09111(14) -0.09840(12) 0.0207(5) Uani 1 1 d . . . . .
H113 H 0.2587 0.1056 -0.0605 0.025 Uiso 1 1 calc R U . . .
C114 C 0.2519(2) 0.01477(15) -0.10446(14) 0.0269(6) Uani 1 1 d . . . . .
H114 H 0.2520 -0.0234 -0.0707 0.032 Uiso 1 1 calc R U . . .
C115 C 0.2474(2) -0.00546(16) -0.15951(15) 0.0310(7) Uani 1 1 d . . . . .
H115 H 0.2443 -0.0577 -0.1637 0.037 Uiso 1 1 calc R U . . .
C116 C 0.2476(2) 0.04962(18) -0.20871(14) 0.0342(7) Uani 1 1 d . . . . .
H116 H 0.2444 0.0350 -0.2465 0.041 Uiso 1 1 calc R U . . .
C117 C 0.2524(2) 0.12602(16) -0.20358(12) 0.0244(6) Uani 1 1 d . . . . .
H117 H 0.2530 0.1639 -0.2375 0.029 Uiso 1 1 calc R U . . .
C201 C 0.18049(19) 0.23372(15) 0.22932(11) 0.0192(5) Uani 1 1 d . . . . .
C202 C 0.1294(2) 0.30346(16) 0.21589(13) 0.0267(6) Uani 1 1 d . . . . .
H202 H 0.1204 0.3259 0.1762 0.032 Uiso 1 1 calc R U . . .
C203 C 0.0911(2) 0.34060(18) 0.26166(16) 0.0361(7) Uani 1 1 d . . . . .
H203 H 0.0557 0.3887 0.2534 0.043 Uiso 1 1 calc R U . . .
C204 C 0.1049(2) 0.3072(2) 0.31855(15) 0.0400(8) Uani 1 1 d . . . . .
H204 H 0.0783 0.3318 0.3499 0.048 Uiso 1 1 calc R U . . .
C205 C 0.1572(3) 0.2380(2) 0.33028(14) 0.0392(8) Uani 1 1 d . . . . .
H205 H 0.1668 0.2158 0.3700 0.047 Uiso 1 1 calc R U . . .
C206 C 0.37320(19) 0.17219(14) 0.18523(11) 0.0171(5) Uani 1 1 d . . . . .
C207 C 0.4381(2) 0.23360(15) 0.16689(12) 0.0211(5) Uani 1 1 d . . . . .
H207 H 0.4093 0.2800 0.1468 0.025 Uiso 1 1 calc R U . . .
C208 C 0.5449(2) 0.22683(17) 0.17802(13) 0.0270(6) Uani 1 1 d . . . . .
H208 H 0.5895 0.2684 0.1650 0.032 Uiso 1 1 calc R U . . .
C209 C 0.5861(2) 0.16003(17) 0.20786(13) 0.0288(6) Uani 1 1 d . . . . .
H209 H 0.6592 0.1559 0.2158 0.035 Uiso 1 1 calc R U . . .
C210 C 0.5222(2) 0.09875(17) 0.22647(13) 0.0300(6) Uani 1 1 d . . . . .
H210 H 0.5514 0.0526 0.2468 0.036 Uiso 1 1 calc R U . . .
C211 C 0.4152(2) 0.10474(15) 0.21545(12) 0.0235(5) Uani 1 1 d . . . . .
H211 H 0.3709 0.0630 0.2285 0.028 Uiso 1 1 calc R U . . .
C212 C 0.17548(19) 0.09377(13) 0.17717(11) 0.0171(5) Uani 1 1 d . . . . .
C213 C 0.1354(2) 0.07233(15) 0.12702(12) 0.0218(5) Uani 1 1 d . . . . .
H213 H 0.1394 0.1054 0.0905 0.026 Uiso 1 1 calc R U . . .
C214 C 0.0895(2) 0.00170(17) 0.13125(15) 0.0337(7) Uani 1 1 d . . . . .
H214 H 0.0606 -0.0140 0.0977 0.040 Uiso 1 1 calc R U . . .
C215 C 0.0862(3) -0.04540(17) 0.18453(17) 0.0417(8) Uani 1 1 d . . . . .
H215 H 0.0557 -0.0941 0.1879 0.050 Uiso 1 1 calc R U . . .
C216 C 0.1274(3) -0.02152(19) 0.23297(16) 0.0457(9) Uani 1 1 d . . . . .
H216 H 0.1249 -0.0545 0.2695 0.055 Uiso 1 1 calc R U . . .
C217 C 0.1715(2) 0.04789(15) 0.22988(12) 0.0242(6) Uani 1 1 d . . . . .
H217 H 0.1988 0.0638 0.2637 0.029 Uiso 1 1 calc R U . . .
F21 F 0.7132(5) 0.1893(3) 0.0360(4) 0.0341(5) Uiso 0.336(4) 1 d D . P A 1
F22 F 0.6576(6) 0.3038(4) 0.0359(3) 0.0341(5) Uiso 0.336(4) 1 d D . P A 1
F23 F 0.6618(5) 0.2511(4) -0.0444(3) 0.0341(5) Uiso 0.336(4) 1 d D . P A 1
C21 C 0.6407(7) 0.2412(5) 0.0151(4) 0.0226(8) Uiso 0.336(4) 1 d D . P A 1
F1B F 0.7059(7) 0.2073(6) 0.0534(4) 0.0341(5) Uiso 0.211(4) 1 d D . P A 2
F2B F 0.6552(9) 0.3145(4) 0.0011(5) 0.0341(5) Uiso 0.211(4) 1 d D . P A 2
F3B F 0.6814(8) 0.2138(6) -0.0405(4) 0.0341(5) Uiso 0.211(4) 1 d D . P A 2
C4B C 0.6433(9) 0.2396(7) 0.0089(6) 0.0226(8) Uiso 0.211(4) 1 d D . P A 2
F1C F 0.7112(7) 0.1951(4) 0.0046(5) 0.0341(5) Uiso 0.226(4) 1 d D . P A 3
F2C F 0.6633(11) 0.3072(6) 0.0201(5) 0.0341(5) Uiso 0.226(4) 1 d D . P A 3
F3C F 0.6372(7) 0.2797(5) -0.0637(3) 0.0341(5) Uiso 0.226(4) 1 d D . P A 3
C4C C 0.6367(8) 0.2504(6) -0.0082(5) 0.0226(8) Uiso 0.226(4) 1 d D . P A 3
F1D F 0.6855(6) 0.2644(5) 0.0489(3) 0.0341(5) Uiso 0.227(3) 1 d D . P A 4
F2D F 0.6414(6) 0.3117(4) -0.0376(4) 0.0341(5) Uiso 0.227(3) 1 d D . P A 4
F3D F 0.7024(7) 0.1964(5) -0.0213(4) 0.0341(5) Uiso 0.227(3) 1 d D . P A 4
C4D C 0.6391(9) 0.2485(7) -0.0005(5) 0.0226(8) Uiso 0.227(3) 1 d D . P A 4
Eu2 Eu 0.74457(2) 0.22962(2) 0.48880(2) 0.01280(3) Uani 1 1 d . . . . .
P3 P 0.76024(5) 0.27124(4) 0.64048(3) 0.01617(12) Uani 1 1 d . . . . .
P4 P 0.77396(5) 0.30482(4) 0.32947(3) 0.01536(12) Uani 1 1 d . . . . .
F41 F 0.5989(2) 0.03287(11) 0.64840(10) 0.0677(8) Uani 1 1 d . . . . .
F42 F 0.7539(2) -0.01201(15) 0.63797(10) 0.0747(8) Uani 1 1 d . . . . .
F43 F 0.6236(2) -0.06780(10) 0.61036(9) 0.0595(7) Uani 1 1 d . . . . .
F45 F 0.63364(19) 0.05667(10) 0.34912(8) 0.0515(6) Uani 1 1 d . . . . .
F46 F 0.6282(2) -0.04971(11) 0.40656(9) 0.0711(8) Uani 1 1 d . . . . .
F47 F 0.7760(2) -0.00096(14) 0.37718(10) 0.0643(7) Uani 1 1 d . . . . .
F51 F 0.37405(13) 0.18562(10) 0.45676(10) 0.0469(5) Uani 1 1 d . . . . .
F52 F 0.30538(13) 0.29798(10) 0.44677(10) 0.0432(5) Uani 1 1 d . . . . .
F53 F 0.34281(15) 0.24034(13) 0.53202(10) 0.0524(6) Uani 1 1 d . . . . .
F55 F 0.51043(13) 0.51770(9) 0.42957(9) 0.0360(4) Uani 1 1 d . . . . .
F56 F 0.65782(15) 0.51304(9) 0.47233(8) 0.0351(4) Uani 1 1 d . . . . .
F57 F 0.65355(15) 0.49596(9) 0.38283(8) 0.0370(4) Uani 1 1 d . . . . .
F61 F 0.99204(14) 0.41293(11) 0.54765(9) 0.0444(5) Uani 1 1 d . . . . .
F62 F 1.05008(17) 0.42136(10) 0.45899(9) 0.0478(5) Uani 1 1 d . . . . .
F63 F 1.14113(13) 0.36211(10) 0.52901(9) 0.0432(5) Uani 1 1 d . . . . .
F65 F 1.04695(14) 0.07680(10) 0.42587(8) 0.0364(4) Uani 1 1 d . . . . .
F66 F 1.17588(13) 0.12422(10) 0.46459(11) 0.0489(6) Uani 1 1 d . . . . .
F67 F 1.07153(13) 0.04814(9) 0.51899(8) 0.0338(4) Uani 1 1 d . . . . .
O3 O 0.71708(13) 0.26357(9) 0.58212(8) 0.0179(4) Uani 1 1 d . . . . .
O4 O 0.79438(14) 0.27291(10) 0.39226(8) 0.0193(4) Uani 1 1 d . . . . .
O41 O 0.70565(14) 0.11583(9) 0.55630(8) 0.0191(4) Uani 1 1 d . . . . .
O42 O 0.70698(14) 0.12705(9) 0.43390(8) 0.0188(4) Uani 1 1 d . . . . .
O51 O 0.55875(13) 0.23352(9) 0.48427(8) 0.0186(4) Uani 1 1 d . . . . .
O52 O 0.68293(13) 0.36195(9) 0.46594(8) 0.0194(4) Uani 1 1 d . . . . .
O61 O 0.88891(13) 0.30903(10) 0.50356(8) 0.0185(4) Uani 1 1 d . . . . .
O62 O 0.90648(13) 0.15689(9) 0.48647(8) 0.0190(4) Uani 1 1 d . . . . .
N3 N 0.7186(2) 0.21158(18) 0.75368(12) 0.0462(8) Uani 1 1 d . . . . .
N4 N 0.8307(2) 0.42879(15) 0.25163(12) 0.0392(7) Uani 1 1 d . . . . .
C41 C 0.6609(3) -0.00028(16) 0.61234(13) 0.0324(7) Uani 1 1 d . . . . .
C42 C 0.6756(2) 0.05033(14) 0.55270(11) 0.0189(5) Uani 1 1 d . . . . .
C43 C 0.6591(2) 0.01841(14) 0.50285(12) 0.0223(5) Uani 1 1 d . . . . .
H43 H 0.6328 -0.0317 0.5065 0.027 Uiso 1 1 calc R U . . .
C44 C 0.6808(2) 0.05905(14) 0.44757(12) 0.0207(5) Uani 1 1 d . . . . .
C45 C 0.6784(3) 0.01601(16) 0.39479(14) 0.0354(8) Uani 1 1 d . . . . .
C51 C 0.3765(2) 0.25169(16) 0.47661(15) 0.0301(7) Uani 1 1 d . . . . .
C52 C 0.48788(19) 0.28321(14) 0.47147(12) 0.0191(5) Uani 1 1 d . . . . .
C53 C 0.49832(19) 0.36156(15) 0.45542(12) 0.0211(5) Uani 1 1 d . . . . .
H53 H 0.4377 0.3929 0.4454 0.025 Uiso 1 1 calc R U . . .
C54 C 0.59652(19) 0.39435(14) 0.45395(11) 0.0176(5) Uani 1 1 d . . . . .
C55 C 0.6037(2) 0.48093(14) 0.43464(12) 0.0202(5) Uani 1 1 d . . . . .
C61 C 1.0438(2) 0.37499(15) 0.51034(12) 0.0230(5) Uani 1 1 d . . . . .
C62 C 0.98674(19) 0.30262(14) 0.50232(11) 0.0171(5) Uani 1 1 d . . . . .
C63 C 1.04881(19) 0.23920(14) 0.49270(12) 0.0205(5) Uani 1 1 d . . . . .
H63 H 1.1234 0.2422 0.4915 0.025 Uiso 1 1 calc R U . . .
C64 C 1.00232(19) 0.17159(14) 0.48481(12) 0.0191(5) Uani 1 1 d . . . . .
C65 C 1.0753(2) 0.10423(15) 0.47345(14) 0.0280(6) Uani 1 1 d . . . . .
C301 C 0.6797(2) 0.21962(15) 0.69827(12) 0.0224(5) Uani 1 1 d . . . . .
C302 C 0.5845(2) 0.19257(17) 0.68542(14) 0.0324(7) Uani 1 1 d . . . . .
H302 H 0.5609 0.1996 0.6463 0.039 Uiso 1 1 calc R U . . .
C303 C 0.5233(3) 0.1545(2) 0.73151(18) 0.0480(9) Uani 1 1 d . . . . .
H303 H 0.4569 0.1351 0.7243 0.058 Uiso 1 1 calc R U . . .
C304 C 0.5606(3) 0.1456(2) 0.78743(18) 0.0553(11) Uani 1 1 d . . . . .
H304 H 0.5203 0.1199 0.8195 0.066 Uiso 1 1 calc R U . . .
C305 C 0.6574(3) 0.1744(3) 0.79650(17) 0.0587(12) Uani 1 1 d . . . . .
H305 H 0.6820 0.1675 0.8354 0.070 Uiso 1 1 calc R U . . .
C306 C 0.75868(19) 0.36961(14) 0.65073(11) 0.0185(5) Uani 1 1 d . . . . .
C307 C 0.7486(2) 0.42438(14) 0.60084(12) 0.0210(5) Uani 1 1 d . . . . .
H307 H 0.7423 0.4096 0.5633 0.025 Uiso 1 1 calc R U . . .
C308 C 0.7478(2) 0.50088(16) 0.60697(14) 0.0287(6) Uani 1 1 d . . . . .
H308 H 0.7409 0.5389 0.5734 0.034 Uiso 1 1 calc R U . . .
C309 C 0.7570(2) 0.52195(17) 0.66116(16) 0.0349(7) Uani 1 1 d . . . . .
H309 H 0.7561 0.5745 0.6649 0.042 Uiso 1 1 calc R U . . .
C310 C 0.7675(2) 0.4676(2) 0.71032(15) 0.0394(8) Uani 1 1 d . . . . .
H310 H 0.7742 0.4829 0.7477 0.047 Uiso 1 1 calc R U . . .
C311 C 0.7684(2) 0.39060(18) 0.70562(12) 0.0283(6) Uani 1 1 d . . . . .
H311 H 0.7755 0.3530 0.7394 0.034 Uiso 1 1 calc R U . . .
C312 C 0.8933(2) 0.23353(15) 0.64859(11) 0.0202(5) Uani 1 1 d . . . . .
C313 C 0.9144(2) 0.16115(15) 0.63424(11) 0.0218(5) Uani 1 1 d . . . . .
H313 H 0.8592 0.1326 0.6223 0.026 Uiso 1 1 calc R U . . .
C314 C 1.0164(2) 0.13080(17) 0.63746(13) 0.0292(6) Uani 1 1 d . . . . .
H314 H 1.0311 0.0814 0.6277 0.035 Uiso 1 1 calc R U . . .
C315 C 1.0965(2) 0.17244(19) 0.65482(14) 0.0352(7) Uani 1 1 d . . . . .
H315 H 1.1663 0.1516 0.6570 0.042 Uiso 1 1 calc R U . . .
C316 C 1.0759(2) 0.2440(2) 0.66903(16) 0.0428(8) Uani 1 1 d . . . . .
H316 H 1.1315 0.2723 0.6808 0.051 Uiso 1 1 calc R U . . .
C317 C 0.9739(2) 0.27500(18) 0.66617(14) 0.0326(7) Uani 1 1 d . . . . .
H317 H 0.9597 0.3243 0.6762 0.039 Uiso 1 1 calc R U . . .
C401 C 0.8332(2) 0.39603(14) 0.30917(12) 0.0207(5) Uani 1 1 d . . . . .
C402 C 0.8790(2) 0.43078(15) 0.35162(12) 0.0239(6) Uani 1 1 d . . . . .
H402 H 0.8789 0.4070 0.3914 0.029 Uiso 1 1 calc R U . . .
C403 C 0.9253(3) 0.50108(17) 0.33475(15) 0.0355(7) Uani 1 1 d . . . . .
H403 H 0.9582 0.5256 0.3629 0.043 Uiso 1 1 calc R U . . .
C404 C 0.9229(3) 0.53476(18) 0.27702(15) 0.0401(8) Uani 1 1 d . . . . .
H404 H 0.9534 0.5831 0.2652 0.048 Uiso 1 1 calc R U . . .
C405 C 0.8760(3) 0.49824(19) 0.23630(15) 0.0432(9) Uani 1 1 d . . . . .
H405 H 0.8752 0.5220 0.1965 0.052 Uiso 1 1 calc R U . . .
C406 C 0.63604(19) 0.31578(14) 0.31476(11) 0.0170(5) Uani 1 1 d . . . . .
C407 C 0.5739(2) 0.25187(15) 0.33059(11) 0.0206(5) Uani 1 1 d . . . . .
H407 H 0.6049 0.2050 0.3485 0.025 Uiso 1 1 calc R U . . .
C408 C 0.4671(2) 0.25699(15) 0.32016(12) 0.0235(6) Uani 1 1 d . . . . .
H408 H 0.4248 0.2135 0.3309 0.028 Uiso 1 1 calc R U . . .
C409 C 0.4219(2) 0.32496(16) 0.29428(13) 0.0263(6) Uani 1 1 d . . . . .
H409 H 0.3488 0.3279 0.2866 0.032 Uiso 1 1 calc R U . . .
C410 C 0.4821(2) 0.38853(17) 0.27958(13) 0.0294(6) Uani 1 1 d . . . . .
H410 H 0.4500 0.4355 0.2627 0.035 Uiso 1 1 calc R U . . .
C411 C 0.5898(2) 0.38450(15) 0.28925(12) 0.0237(6) Uani 1 1 d . . . . .
H411 H 0.6314 0.4283 0.2785 0.028 Uiso 1 1 calc R U . . .
C412 C 0.8304(2) 0.24018(16) 0.28304(12) 0.0233(6) Uani 1 1 d . . . . .
C413 C 0.8769(3) 0.17281(19) 0.30897(16) 0.0382(8) Uani 1 1 d . . . . .
H413 H 0.8800 0.1611 0.3505 0.046 Uiso 1 1 calc R U . . .
C414 C 0.9190(3) 0.1223(2) 0.2738(2) 0.0528(10) Uani 1 1 d . . . . .
H414 H 0.9502 0.0752 0.2911 0.063 Uiso 1 1 calc R U . . .
C415 C 0.9157(3) 0.1404(2) 0.21445(19) 0.0501(11) Uani 1 1 d . . . . .
H415 H 0.9453 0.1064 0.1900 0.060 Uiso 1 1 calc R U . . .
C416 C 0.8690(3) 0.2084(2) 0.19013(17) 0.0491(10) Uani 1 1 d . . . . .
H416 H 0.8669 0.2209 0.1486 0.059 Uiso 1 1 calc R U . . .
C417 C 0.8255(2) 0.25825(18) 0.22415(13) 0.0303(7) Uani 1 1 d . . . . .
H417 H 0.7924 0.3046 0.2068 0.036 Uiso 1 1 calc R U . . .

loop_
_atom_site_aniso_label
_atom_site_aniso_U_11
_atom_site_aniso_U_22
_atom_site_aniso_U_33
_atom_site_aniso_U_23
_atom_site_aniso_U_13
_atom_site_aniso_U_12
Eu1 0.01205(5) 0.01066(6) 0.01516(6) -0.00230(4) -0.00116(4) -0.00074(4)
P1 0.0160(3) 0.0145(3) 0.0164(3) -0.0035(2) -0.0009(2) -0.0009(2)
P2 0.0151(3) 0.0139(3) 0.0142(3) -0.0029(2) -0.0003(2) -0.0018(2)
F11 0.0463(11) 0.0318(9) 0.0266(9) -0.0114(7) -0.0128(8) 0.0049(8)
F12 0.0298(9) 0.0447(11) 0.0452(11) -0.0267(9) 0.0026(8) 0.0063(8)
F13 0.0568(12) 0.0207(9) 0.0438(11) -0.0175(8) -0.0083(9) -0.0046(8)
F15 0.0914(17) 0.0210(9) 0.0436(12) 0.0043(8) -0.0001(11) -0.0234(10)
F16 0.0528(13) 0.0420(12) 0.0577(14) 0.0081(10) 0.0329(11) 0.0012(9)
F17 0.0600(13) 0.0531(13) 0.0301(10) 0.0154(9) -0.0184(10) -0.0133(10)
F25 0.0271(8) 0.0197(8) 0.0365(10) -0.0036(7) -0.0012(7) 0.0103(6)
F26 0.0438(10) 0.0240(8) 0.0236(9) 0.0010(7) 0.0063(8) 0.0076(7)
F27 0.0311(9) 0.0166(8) 0.0338(9) -0.0056(6) -0.0077(7) -0.0008(6)
F31 0.0612(14) 0.0428(12) 0.0615(14) -0.0097(10) 0.0171(11) -0.0345(10)
F32 0.0713(15) 0.0445(12) 0.0613(15) -0.0090(10) -0.0414(12) -0.0168(11)
F33 0.0260(10) 0.0360(11) 0.121(2) -0.0448(12) -0.0003(11) -0.0058(8)
F35 0.0717(16) 0.0498(14) 0.0771(17) -0.0109(12) -0.0163(13) 0.0401(12)
F36 0.0386(11) 0.0536(13) 0.0719(15) -0.0442(11) -0.0043(10) 0.0131(9)
F37 0.0355(11) 0.0518(14) 0.143(3) -0.0488(15) 0.0468(14) -0.0100(10)
O1 0.0168(8) 0.0153(8) 0.0195(9) -0.0048(7) -0.0014(7) -0.0016(6)
O2 0.0188(8) 0.0163(8) 0.0178(9) -0.0020(7) -0.0012(7) -0.0023(7)
O11 0.0208(9) 0.0147(8) 0.0204(9) -0.0041(7) -0.0033(7) -0.0013(7)
O12 0.0203(9) 0.0136(8) 0.0211(9) -0.0021(7) -0.0011(7) -0.0029(7)
O21 0.0149(8) 0.0186(9) 0.0278(10) -0.0083(7) -0.0002(7) -0.0012(7)
O22 0.0152(8) 0.0161(8) 0.0229(9) -0.0011(7) 0.0002(7) 0.0017(6)
O31 0.0134(8) 0.0178(9) 0.0219(9) -0.0042(7) -0.0016(7) -0.0011(6)
O32 0.0146(8) 0.0157(8) 0.0238(10) -0.0027(7) -0.0009(7) 0.0004(6)
N1 0.0411(15) 0.0375(15) 0.0235(13) 0.0040(11) -0.0029(12) 0.0005(12)
N2 0.0428(16) 0.0407(16) 0.0290(14) -0.0084(12) 0.0003(12) -0.0142(12)
C11 0.0302(15) 0.0209(13) 0.0302(15) -0.0105(11) -0.0066(12) 0.0010(11)
C12 0.0160(11) 0.0167(12) 0.0235(13) -0.0065(10) -0.0050(10) 0.0011(9)
C13 0.0266(14) 0.0133(12) 0.0294(15) -0.0036(10) -0.0077(11) 0.0012(10)
C14 0.0155(11) 0.0154(11) 0.0244(13) 0.0005(10) -0.0034(10) 0.0004(9)
C15 0.0351(16) 0.0172(13) 0.0294(15) 0.0004(11) -0.0012(13) -0.0024(11)
C22 0.0121(11) 0.0238(14) 0.0417(17) -0.0182(12) -0.0008(11) -0.0005(10)
C23 0.0157(12) 0.0199(13) 0.0437(18) -0.0156(12) -0.0042(12) 0.0044(10)
C24 0.0192(12) 0.0171(12) 0.0181(12) -0.0069(9) -0.0033(10) 0.0035(9)
C25 0.0223(13) 0.0180(12) 0.0208(13) -0.0027(10) -0.0008(10) 0.0055(10)
C31 0.0162(12) 0.0270(14) 0.0388(17) -0.0108(12) 0.0007(12) -0.0061(10)
C32 0.0149(11) 0.0182(12) 0.0198(12) -0.0019(9) -0.0018(10) -0.0039(9)
C33 0.0128(11) 0.0237(13) 0.0307(15) -0.0048(11) 0.0026(10) -0.0025(10)
C34 0.0161(11) 0.0197(12) 0.0220(13) -0.0020(10) 0.0003(10) 0.0033(9)
C35 0.0195(13) 0.0269(15) 0.051(2) -0.0138(14) 0.0027(13) 0.0029(11)
C101 0.0215(12) 0.0185(12) 0.0204(13) -0.0010(10) 0.0012(10) 0.0008(10)
C102 0.0266(14) 0.0327(15) 0.0244(15) -0.0007(12) 0.0002(12) -0.0073(12)
C103 0.0305(16) 0.0410(18) 0.0390(19) 0.0026(14) 0.0078(14) -0.0129(14)
C104 0.0457(19) 0.0350(17) 0.0309(17) 0.0095(14) 0.0130(15) -0.0005(14)
C105 0.054(2) 0.0433(19) 0.0213(16) 0.0062(14) -0.0014(15) 0.0029(16)
C106 0.0178(12) 0.0180(12) 0.0188(12) -0.0007(9) -0.0018(10) 0.0000(9)
C107 0.0222(12) 0.0178(12) 0.0193(13) -0.0013(10) -0.0044(10) 0.0010(10)
C108 0.0281(14) 0.0240(14) 0.0223(14) -0.0025(11) -0.0006(11) 0.0094(11)
C109 0.0183(13) 0.0290(15) 0.0345(16) -0.0026(12) -0.0035(12) 0.0048(11)
C110 0.0232(14) 0.0336(16) 0.0419(18) -0.0106(14) -0.0105(13) 0.0009(12)
C111 0.0237(13) 0.0235(14) 0.0358(16) -0.0114(12) -0.0083(12) 0.0035(11)
C112 0.0163(11) 0.0167(12) 0.0218(13) -0.0065(10) -0.0012(10) -0.0006(9)
C113 0.0195(12) 0.0167(12) 0.0269(14) -0.0065(10) -0.0007(11) -0.0019(9)
C114 0.0240(13) 0.0173(13) 0.0392(17) -0.0031(11) -0.0024(12) -0.0009(10)
C115 0.0256(14) 0.0200(14) 0.052(2) -0.0180(13) -0.0021(14) 0.0001(11)
C116 0.0345(16) 0.0363(17) 0.0369(18) -0.0222(14) -0.0011(14) 0.0011(13)
C117 0.0265(14) 0.0262(14) 0.0214(14) -0.0071(11) -0.0009(11) 0.0015(11)
C201 0.0162(11) 0.0234(13) 0.0203(13) -0.0097(10) 0.0004(10) -0.0054(10)
C202 0.0258(14) 0.0265(14) 0.0297(15) -0.0097(12) -0.0030(12) 0.0006(11)
C203 0.0279(15) 0.0320(17) 0.053(2) -0.0218(15) 0.0050(15) 0.0018(12)
C204 0.0275(15) 0.058(2) 0.043(2) -0.0329(17) 0.0118(14) -0.0160(15)
C205 0.0406(18) 0.052(2) 0.0275(17) -0.0120(15) 0.0013(14) -0.0202(16)
C206 0.0181(11) 0.0179(12) 0.0164(12) -0.0065(9) -0.0006(9) 0.0013(9)
C207 0.0204(12) 0.0224(13) 0.0216(13) -0.0066(10) -0.0013(10) -0.0025(10)
C208 0.0192(13) 0.0347(16) 0.0304(15) -0.0142(12) 0.0002(11) -0.0072(11)
C209 0.0181(13) 0.0400(17) 0.0328(16) -0.0190(13) -0.0059(12) 0.0036(12)
C210 0.0300(15) 0.0300(15) 0.0311(16) -0.0073(12) -0.0131(13) 0.0083(12)
C211 0.0229(13) 0.0225(13) 0.0255(14) -0.0044(11) -0.0052(11) 0.0007(10)
C212 0.0169(11) 0.0139(11) 0.0202(12) -0.0022(9) 0.0016(10) -0.0012(9)
C213 0.0228(13) 0.0197(12) 0.0239(14) -0.0070(10) 0.0023(11) -0.0031(10)
C214 0.0329(16) 0.0249(15) 0.047(2) -0.0165(14) -0.0003(14) -0.0083(12)
C215 0.0452(19) 0.0189(15) 0.060(2) -0.0014(14) 0.0056(17) -0.0120(13)
C216 0.060(2) 0.0314(18) 0.040(2) 0.0117(15) 0.0068(18) -0.0040(16)
C217 0.0328(15) 0.0210(13) 0.0174(13) 0.0022(10) -0.0012(11) -0.0039(11)
Eu2 0.01322(6) 0.01132(6) 0.01407(6) -0.00200(4) -0.00252(4) -0.00099(4)
P3 0.0179(3) 0.0164(3) 0.0145(3) -0.0035(2) 0.0000(2) 0.0001(2)
P4 0.0169(3) 0.0165(3) 0.0130(3) -0.0029(2) -0.0007(2) -0.0031(2)
F41 0.125(2) 0.0282(11) 0.0450(13) -0.0002(9) 0.0476(14) -0.0034(12)
F42 0.0875(19) 0.0751(17) 0.0501(15) 0.0329(12) -0.0307(14) -0.0091(14)
F43 0.123(2) 0.0188(9) 0.0359(11) -0.0003(8) 0.0114(12) -0.0243(11)
F45 0.0940(17) 0.0290(10) 0.0345(11) -0.0079(8) -0.0361(11) 0.0032(10)
F46 0.149(2) 0.0285(11) 0.0404(13) -0.0092(9) -0.0208(14) -0.0345(13)
F47 0.0830(18) 0.0668(16) 0.0507(14) -0.0386(12) -0.0077(13) 0.0324(13)
F51 0.0214(9) 0.0302(10) 0.0943(17) -0.0247(10) -0.0033(10) -0.0073(7)
F52 0.0150(8) 0.0379(11) 0.0764(15) -0.0062(10) -0.0068(9) -0.0010(7)
F53 0.0319(10) 0.0701(15) 0.0531(14) -0.0034(11) 0.0167(10) -0.0147(10)
F55 0.0247(9) 0.0202(8) 0.0603(13) 0.0020(8) -0.0037(8) 0.0067(7)
F56 0.0501(11) 0.0165(8) 0.0403(11) -0.0060(7) -0.0158(9) -0.0031(7)
F57 0.0529(12) 0.0227(9) 0.0314(10) 0.0041(7) 0.0159(9) 0.0023(8)
F61 0.0335(10) 0.0419(11) 0.0672(14) -0.0385(10) 0.0126(9) -0.0136(8)
F62 0.0646(14) 0.0309(10) 0.0464(12) 0.0045(8) -0.0068(10) -0.0284(9)
F63 0.0223(9) 0.0377(11) 0.0752(15) -0.0227(10) -0.0168(9) -0.0036(7)
F65 0.0422(10) 0.0276(9) 0.0397(11) -0.0094(8) 0.0113(9) 0.0052(8)
F66 0.0169(8) 0.0242(9) 0.1045(18) -0.0088(10) 0.0107(10) -0.0015(7)
F67 0.0332(9) 0.0177(8) 0.0484(11) 0.0023(7) -0.0110(8) 0.0025(7)
O3 0.0192(8) 0.0153(8) 0.0199(9) -0.0048(7) -0.0019(7) -0.0015(7)
O4 0.0221(9) 0.0186(9) 0.0168(9) -0.0012(7) -0.0028(7) -0.0022(7)
O41 0.0229(9) 0.0157(8) 0.0187(9) -0.0020(7) -0.0019(7) -0.0020(7)
O42 0.0230(9) 0.0154(8) 0.0187(9) -0.0038(7) -0.0041(7) -0.0012(7)
O51 0.0162(8) 0.0158(8) 0.0239(10) -0.0033(7) -0.0010(7) -0.0017(7)
O52 0.0157(8) 0.0150(8) 0.0269(10) -0.0009(7) -0.0026(7) -0.0015(7)
O61 0.0159(8) 0.0182(9) 0.0223(9) -0.0055(7) -0.0020(7) -0.0017(7)
O62 0.0140(8) 0.0157(8) 0.0268(10) -0.0014(7) -0.0004(7) -0.0023(6)
N3 0.0472(17) 0.062(2) 0.0235(14) 0.0078(13) 0.0038(13) 0.0114(15)
N4 0.0456(16) 0.0367(15) 0.0329(15) 0.0071(12) -0.0094(13) -0.0164(12)
C41 0.055(2) 0.0159(13) 0.0253(15) 0.0002(11) 0.0030(14) -0.0056(13)
C42 0.0208(12) 0.0128(11) 0.0223(13) -0.0003(9) 0.0008(10) 0.0006(9)
C43 0.0292(14) 0.0117(11) 0.0262(14) -0.0021(10) -0.0059(11) -0.0013(10)
C44 0.0234(13) 0.0156(12) 0.0248(14) -0.0071(10) -0.0083(11) 0.0019(9)
C45 0.062(2) 0.0175(14) 0.0283(16) -0.0064(12) -0.0179(16) 0.0008(13)
C51 0.0160(12) 0.0241(14) 0.051(2) -0.0082(13) 0.0037(13) -0.0015(10)
C52 0.0133(11) 0.0212(12) 0.0241(13) -0.0076(10) 0.0012(10) -0.0019(9)
C53 0.0136(11) 0.0204(13) 0.0298(15) -0.0062(11) -0.0002(10) 0.0021(9)
C54 0.0195(12) 0.0159(12) 0.0178(12) -0.0041(9) 0.0010(10) 0.0000(9)
C55 0.0206(12) 0.0160(12) 0.0232(13) -0.0008(10) -0.0009(10) 0.0026(9)
C61 0.0192(12) 0.0231(13) 0.0287(15) -0.0099(11) 0.0001(11) -0.0054(10)
C62 0.0167(11) 0.0194(12) 0.0156(12) -0.0029(9) -0.0005(9) -0.0062(9)
C63 0.0139(11) 0.0192(12) 0.0280(14) -0.0023(10) 0.0020(10) -0.0021(9)
C64 0.0172(12) 0.0146(11) 0.0235(13) 0.0026(10) 0.0004(10) -0.0003(9)
C65 0.0170(12) 0.0168(13) 0.0481(19) 0.0014(12) 0.0019(12) -0.0024(10)
C301 0.0257(13) 0.0178(12) 0.0220(13) -0.0007(10) 0.0069(11) 0.0042(10)
C302 0.0313(16) 0.0291(15) 0.0361(17) -0.0039(13) 0.0098(13) -0.0062(12)
C303 0.0382(19) 0.0376(19) 0.066(3) -0.0045(18) 0.0235(18) -0.0068(15)
C304 0.065(3) 0.038(2) 0.051(2) 0.0197(17) 0.034(2) 0.0175(18)
C305 0.059(3) 0.080(3) 0.0279(19) 0.0166(19) 0.0096(18) 0.019(2)
C306 0.0174(11) 0.0195(12) 0.0200(13) -0.0074(10) 0.0007(10) -0.0015(9)
C307 0.0204(12) 0.0187(12) 0.0250(14) -0.0065(10) -0.0025(11) -0.0016(10)
C308 0.0195(13) 0.0194(13) 0.0475(19) -0.0056(12) -0.0016(13) -0.0009(10)
C309 0.0262(15) 0.0261(15) 0.057(2) -0.0228(15) 0.0028(15) -0.0026(12)
C310 0.0329(17) 0.055(2) 0.0383(19) -0.0334(17) 0.0037(14) -0.0055(15)
C311 0.0283(15) 0.0389(17) 0.0198(14) -0.0121(12) 0.0026(12) -0.0008(12)
C312 0.0190(12) 0.0264(13) 0.0149(12) -0.0027(10) -0.0015(10) 0.0020(10)
C313 0.0219(13) 0.0236(13) 0.0187(13) 0.0000(10) 0.0002(10) 0.0028(10)
C314 0.0306(15) 0.0304(15) 0.0244(15) 0.0006(12) 0.0012(12) 0.0084(12)
C315 0.0238(14) 0.051(2) 0.0296(16) -0.0039(14) -0.0028(13) 0.0122(14)
C316 0.0233(15) 0.056(2) 0.054(2) -0.0234(18) -0.0102(15) 0.0018(14)
C317 0.0251(14) 0.0380(17) 0.0383(18) -0.0172(14) -0.0030(13) 0.0009(12)
C401 0.0204(12) 0.0199(12) 0.0205(13) 0.0026(10) -0.0024(10) -0.0042(10)
C402 0.0255(13) 0.0236(13) 0.0228(14) -0.0028(11) -0.0029(11) -0.0050(11)
C403 0.0437(18) 0.0269(16) 0.0381(18) -0.0081(13) -0.0076(15) -0.0123(13)
C404 0.048(2) 0.0255(16) 0.046(2) 0.0051(14) -0.0104(16) -0.0178(14)
C405 0.054(2) 0.0371(18) 0.0351(18) 0.0127(14) -0.0134(16) -0.0199(16)
C406 0.0181(11) 0.0186(12) 0.0145(12) -0.0035(9) -0.0004(9) -0.0013(9)
C407 0.0217(12) 0.0202(13) 0.0204(13) -0.0043(10) -0.0009(10) -0.0019(10)
C408 0.0221(13) 0.0221(13) 0.0279(15) -0.0080(11) -0.0012(11) -0.0039(10)
C409 0.0178(12) 0.0305(15) 0.0336(16) -0.0141(12) -0.0042(11) 0.0009(11)
C410 0.0285(15) 0.0249(14) 0.0351(17) -0.0042(12) -0.0104(13) 0.0034(11)
C411 0.0238(13) 0.0220(13) 0.0244(14) 0.0007(10) -0.0036(11) -0.0049(10)
C412 0.0152(12) 0.0289(14) 0.0294(15) -0.0153(12) 0.0045(11) -0.0074(10)
C413 0.0352(17) 0.0375(18) 0.045(2) -0.0173(15) 0.0037(15) 0.0032(14)
C414 0.042(2) 0.047(2) 0.077(3) -0.036(2) 0.007(2) 0.0069(16)
C415 0.0249(16) 0.062(2) 0.075(3) -0.051(2) 0.0233(17) -0.0167(16)
C416 0.044(2) 0.070(3) 0.042(2) -0.0356(19) 0.0122(17) -0.0287(19)
C417 0.0329(16) 0.0389(17) 0.0233(15) -0.0161(13) 0.0004(12) -0.0099(13)

loop_
_atom_type_symbol
_atom_type_description
_atom_type_scat_dispersion_real
_atom_type_scat_dispersion_imag
_atom_type_scat_source
C C 0.0033 0.0016 'International Tables Vol C Tables 4.2.6.8 and 6.1.1.4'
H H 0.0000 0.0000 'International Tables Vol C Tables 4.2.6.8 and 6.1.1.4'
Eu Eu -0.1578 3.6682 'International Tables Vol C Tables 4.2.6.8 and 6.1.1.4'
F F 0.0171 0.0103 'International Tables Vol C Tables 4.2.6.8 and 6.1.1.4'
N N 0.0061 0.0033 'International Tables Vol C Tables 4.2.6.8 and 6.1.1.4'
O O 0.0106 0.0060 'International Tables Vol C Tables 4.2.6.8 and 6.1.1.4'
P P 0.1023 0.0942 'International Tables Vol C Tables 4.2.6.8 and 6.1.1.4'

loop_
_geom_angle_atom_site_label_1
_geom_angle_atom_site_label_2
_geom_angle_atom_site_label_3
_geom_angle
_geom_angle_site_symmetry_1
_geom_angle_site_symmetry_3
_geom_angle_publ_flag
O1 Eu1 O11 141.02(6) . . ?
O1 Eu1 O12 72.32(6) . . ?
O1 Eu1 O21 81.67(6) . . ?
O1 Eu1 O22 80.10(6) . . ?
O1 Eu1 O31 72.78(6) . . ?
O1 Eu1 O32 111.31(6) . . ?
O2 Eu1 O1 145.70(6) . . ?
O2 Eu1 O11 72.96(6) . . ?
O2 Eu1 O12 141.38(6) . . ?
O2 Eu1 O21 106.73(6) . . ?
O2 Eu1 O22 72.05(6) . . ?
O2 Eu1 O31 80.40(6) . . ?
O2 Eu1 O32 78.26(6) . . ?
O11 Eu1 O22 124.47(6) . . ?
O11 Eu1 O32 73.20(6) . . ?
O12 Eu1 O11 70.65(6) . . ?
O12 Eu1 O22 141.68(6) . . ?
O12 Eu1 O32 79.31(6) . . ?
O21 Eu1 O11 79.91(6) . . ?
O21 Eu1 O12 79.23(6) . . ?
O21 Eu1 O22 70.75(6) . . ?
O21 Eu1 O31 139.12(6) . . ?
O21 Eu1 O32 149.89(6) . . ?
O31 Eu1 O11 138.56(6) . . ?
O31 Eu1 O12 120.48(6) . . ?
O31 Eu1 O22 73.76(6) . . ?
O31 Eu1 O32 70.68(6) . . ?
O32 Eu1 O22 136.65(6) . . ?
O1 P1 C101 109.26(11) . . ?
O1 P1 C106 112.08(11) . . ?
O1 P1 C112 110.88(11) . . ?
C106 P1 C101 108.23(12) . . ?
C112 P1 C101 108.95(12) . . ?
C112 P1 C106 107.35(11) . . ?
O2 P2 C201 109.85(11) . . ?
O2 P2 C206 112.65(11) . . ?
O2 P2 C212 110.71(11) . . ?
C201 P2 C206 105.92(11) . . ?
C201 P2 C212 108.61(12) . . ?
C206 P2 C212 108.92(11) . . ?
P1 O1 Eu1 150.07(10) . . ?
P2 O2 Eu1 149.30(11) . . ?
C12 O11 Eu1 134.81(16) . . ?
C14 O12 Eu1 135.89(17) . . ?
C22 O21 Eu1 135.85(16) . . ?
C24 O22 Eu1 135.78(16) . . ?
C32 O31 Eu1 135.27(16) . . ?
C34 O32 Eu1 133.16(15) . . ?
C105 N1 C101 116.3(3) . . ?
C205 N2 C201 117.1(3) . . ?
F11 C11 F12 107.0(2) . . ?
F11 C11 F13 107.3(2) . . ?
F11 C11 C12 111.8(2) . . ?
F12 C11 C12 109.8(2) . . ?
F13 C11 F12 106.4(2) . . ?
F13 C11 C12 114.1(2) . . ?
O11 C12 C11 113.0(2) . . ?
O11 C12 C13 128.5(2) . . ?
C13 C12 C11 118.5(2) . . ?
C12 C13 H13 120.0 . . ?
C14 C13 C12 119.9(2) . . ?
C14 C13 H13 120.0 . . ?
O12 C14 C13 128.5(2) . . ?
O12 C14 C15 113.0(2) . . ?
C13 C14 C15 118.5(2) . . ?
F15 C15 F16 107.1(2) . . ?
F15 C15 F17 106.7(2) . . ?
F15 C15 C14 114.3(2) . . ?
F16 C15 C14 110.0(2) . . ?
F17 C15 F16 107.7(3) . . ?
F17 C15 C14 110.8(2) . . ?
O21 C22 C23 128.6(2) . . ?
O21 C22 C21 116.6(4) . . ?
O21 C22 C4B 117.9(5) . . ?
O21 C22 C4C 109.5(5) . . ?
O21 C22 C4D 111.5(5) . . ?
C23 C22 C21 114.3(4) . . ?
C23 C22 C4B 113.5(5) . . ?
C23 C22 C4C 120.9(5) . . ?
C23 C22 C4D 119.7(5) . . ?
C22 C23 H23 119.4 . . ?
C24 C23 C22 121.1(2) . . ?
C24 C23 H23 119.4 . . ?
O22 C24 C23 127.3(2) . . ?
O22 C24 C25 113.6(2) . . ?
C23 C24 C25 119.1(2) . . ?
F25 C25 F26 106.5(2) . . ?
F25 C25 C24 113.4(2) . . ?
F26 C25 C24 110.6(2) . . ?
F27 C25 F25 107.6(2) . . ?
F27 C25 F26 107.0(2) . . ?
F27 C25 C24 111.3(2) . . ?
F31 C31 F32 106.7(2) . . ?
F31 C31 F33 105.9(3) . . ?
F31 C31 C32 111.7(2) . . ?
F32 C31 F33 108.1(3) . . ?
F32 C31 C32 112.0(2) . . ?
F33 C31 C32 112.1(2) . . ?
O31 C32 C31 115.7(2) . . ?
O31 C32 C33 127.5(2) . . ?
C33 C32 C31 116.8(2) . . ?
C32 C33 H33 119.5 . . ?
C34 C33 C32 121.1(2) . . ?
C34 C33 H33 119.5 . . ?
O32 C34 C33 128.2(2) . . ?
O32 C34 C35 114.7(2) . . ?
C33 C34 C35 117.1(2) . . ?
F35 C35 C34 110.4(3) . . ?
F36 C35 F35 107.3(3) . . ?
F36 C35 F37 108.3(3) . . ?
F36 C35 C34 112.4(2) . . ?
F37 C35 F35 105.0(3) . . ?
F37 C35 C34 113.0(2) . . ?
N1 C101 P1 116.8(2) . . ?
N1 C101 C102 123.6(3) . . ?
C102 C101 P1 119.7(2) . . ?
C101 C102 H102 120.9 . . ?
C101 C102 C103 118.2(3) . . ?
C103 C102 H102 120.9 . . ?
C102 C103 H103 120.2 . . ?
C104 C103 C102 119.6(3) . . ?
C104 C103 H103 120.2 . . ?
C103 C104 H104 120.6 . . ?
C103 C104 C105 118.8(3) . . ?
C105 C104 H104 120.6 . . ?
N1 C105 C104 123.6(3) . . ?
N1 C105 H105 118.2 . . ?
C104 C105 H105 118.2 . . ?
C107 C106 P1 118.03(19) . . ?
C111 C106 P1 122.0(2) . . ?
C111 C106 C107 119.9(2) . . ?
C106 C107 H107 120.1 . . ?
C108 C107 C106 119.8(2) . . ?
C108 C107 H107 120.1 . . ?
C107 C108 H108 119.9 . . ?
C109 C108 C107 120.2(3) . . ?
C109 C108 H108 119.9 . . ?
C108 C109 H109 119.9 . . ?
C110 C109 C108 120.2(3) . . ?
C110 C109 H109 119.9 . . ?
C109 C110 H110 120.0 . . ?
C109 C110 C111 120.0(3) . . ?
C111 C110 H110 120.0 . . ?
C106 C111 C110 119.8(3) . . ?
C106 C111 H111 120.1 . . ?
C110 C111 H111 120.1 . . ?
C113 C112 P1 116.77(19) . . ?
C117 C112 P1 122.4(2) . . ?
C117 C112 C113 120.8(2) . . ?
C112 C113 H113 120.3 . . ?
C114 C113 C112 119.4(3) . . ?
C114 C113 H113 120.3 . . ?
C113 C114 H114 120.1 . . ?
C115 C114 C113 119.8(3) . . ?
C115 C114 H114 120.1 . . ?
C114 C115 H115 119.8 . . ?
C114 C115 C116 120.5(3) . . ?
C116 C115 H115 119.8 . . ?
C115 C116 H116 119.7 . . ?
C115 C116 C117 120.6(3) . . ?
C117 C116 H116 119.7 . . ?
C112 C117 C116 119.0(3) . . ?
C112 C117 H117 120.5 . . ?
C116 C117 H117 120.5 . . ?
N2 C201 P2 117.6(2) . . ?
C202 C201 P2 120.0(2) . . ?
C202 C201 N2 122.4(2) . . ?
C201 C202 H202 120.6 . . ?
C201 C202 C203 118.8(3) . . ?
C203 C202 H202 120.6 . . ?
C202 C203 H203 120.2 . . ?
C204 C203 C202 119.6(3) . . ?
C204 C203 H203 120.2 . . ?
C203 C204 H204 120.0 . . ?
C203 C204 C205 120.0(3) . . ?
C205 C204 H204 120.0 . . ?
N2 C205 H205 118.9 . . ?
C204 C205 N2 122.2(3) . . ?
C204 C205 H205 118.9 . . ?
C207 C206 P2 117.49(19) . . ?
C211 C206 P2 122.5(2) . . ?
C211 C206 C207 120.0(2) . . ?
C206 C207 H207 120.1 . . ?
C208 C207 C206 119.8(3) . . ?
C208 C207 H207 120.1 . . ?
C207 C208 H208 120.0 . . ?
C209 C208 C207 120.0(3) . . ?
C209 C208 H208 120.0 . . ?
C208 C209 H209 119.7 . . ?
C208 C209 C210 120.5(3) . . ?
C210 C209 H209 119.7 . . ?
C209 C210 H210 120.0 . . ?
C209 C210 C211 120.0(3) . . ?
C211 C210 H210 120.0 . . ?
C206 C211 H211 120.2 . . ?
C210 C211 C206 119.6(3) . . ?
C210 C211 H211 120.2 . . ?
C213 C212 P2 118.59(19) . . ?
C217 C212 P2 119.2(2) . . ?
C217 C212 C213 122.2(2) . . ?
C212 C213 H213 120.6 . . ?
C214 C213 C212 118.7(3) . . ?
C214 C213 H213 120.6 . . ?
C213 C214 H214 120.3 . . ?
C215 C214 C213 119.3(3) . . ?
C215 C214 H214 120.3 . . ?
C214 C215 H215 120.2 . . ?
C214 C215 C216 119.7(3) . . ?
C216 C215 H215 120.2 . . ?
C215 C216 H216 119.1 . . ?
C217 C216 C215 121.9(3) . . ?
C217 C216 H216 119.1 . . ?
C212 C217 C216 118.2(3) . . ?
C212 C217 H217 120.9 . . ?
C216 C217 H217 120.9 . . ?
F21 C21 C22 117.5(7) . . ?
F21 C21 F23 102.9(7) . . ?
F22 C21 C22 114.0(7) . . ?
F22 C21 F21 108.1(7) . . ?
F22 C21 F23 110.3(7) . . ?
F23 C21 C22 103.3(6) . . ?
F1B C4B C22 112.2(9) . . ?
F2B C4B C22 112.2(10) . . ?
F2B C4B F1B 108.4(9) . . ?
F2B C4B F3B 107.5(10) . . ?
F3B C4B C22 109.7(9) . . ?
F3B C4B F1B 106.5(10) . . ?
F1C C4C C22 107.4(8) . . ?
F2C C4C C22 107.7(9) . . ?
F2C C4C F1C 105.6(9) . . ?
F3C C4C C22 116.9(8) . . ?
F3C C4C F1C 113.1(10) . . ?
F3C C4C F2C 105.5(9) . . ?
F1D C4D C22 105.8(8) . . ?
F2D C4D C22 116.7(9) . . ?
F2D C4D F1D 105.5(9) . . ?
F2D C4D F3D 108.7(9) . . ?
F3D C4D C22 113.3(9) . . ?
F3D C4D F1D 106.1(9) . . ?
O3 Eu2 O41 71.98(6) . . ?
O3 Eu2 O42 140.36(6) . . ?
O3 Eu2 O51 85.35(6) . . ?
O3 Eu2 O52 77.83(6) . . ?
O3 Eu2 O61 73.64(6) . . ?
O3 Eu2 O62 109.30(6) . . ?
O4 Eu2 O3 145.00(6) . . ?
O4 Eu2 O41 142.77(6) . . ?
O4 Eu2 O42 73.98(6) . . ?
O4 Eu2 O51 101.90(6) . . ?
O4 Eu2 O52 72.64(6) . . ?
O4 Eu2 O61 79.85(6) . . ?
O4 Eu2 O62 82.33(6) . . ?
O41 Eu2 O42 70.57(6) . . ?
O41 Eu2 O52 139.62(6) . . ?
O41 Eu2 O61 121.58(6) . . ?
O51 Eu2 O41 80.49(6) . . ?
O51 Eu2 O42 76.20(6) . . ?
O51 Eu2 O52 70.80(6) . . ?
O51 Eu2 O61 140.75(6) . . ?
O51 Eu2 O62 148.28(6) . . ?
O52 Eu2 O42 126.03(6) . . ?
O61 Eu2 O42 139.14(6) . . ?
O61 Eu2 O52 72.55(6) . . ?
O62 Eu2 O41 77.88(6) . . ?
O62 Eu2 O42 74.87(6) . . ?
O62 Eu2 O52 138.61(6) . . ?
O62 Eu2 O61 70.94(6) . . ?
O3 P3 C301 109.59(12) . . ?
O3 P3 C306 110.59(11) . . ?
O3 P3 C312 112.30(11) . . ?
C306 P3 C301 107.96(12) . . ?
C306 P3 C312 108.52(12) . . ?
C312 P3 C301 107.73(12) . . ?
O4 P4 C401 111.01(11) . . ?
O4 P4 C406 112.66(11) . . ?
O4 P4 C412 108.87(12) . . ?
C401 P4 C412 108.53(13) . . ?
C406 P4 C401 108.19(12) . . ?
C406 P4 C412 107.44(12) . . ?
P3 O3 Eu2 148.78(11) . . ?
P4 O4 Eu2 154.15(11) . . ?
C42 O41 Eu2 136.36(17) . . ?
C44 O42 Eu2 134.74(17) . . ?
C52 O51 Eu2 136.92(16) . . ?
C54 O52 Eu2 135.03(16) . . ?
C62 O61 Eu2 135.92(15) . . ?
C64 O62 Eu2 135.46(15) . . ?
C305 N3 C301 115.7(3) . . ?
C401 N4 C405 117.7(3) . . ?
F41 C41 F42 106.2(3) . . ?
F41 C41 C42 111.8(2) . . ?
F42 C41 C42 109.2(3) . . ?
F43 C41 F41 107.6(3) . . ?
F43 C41 F42 106.5(3) . . ?
F43 C41 C42 115.1(2) . . ?
O41 C42 C41 113.6(2) . . ?
O41 C42 C43 128.5(2) . . ?
C43 C42 C41 117.8(2) . . ?
C42 C43 H43 119.8 . . ?
C42 C43 C44 120.4(2) . . ?
C44 C43 H43 119.8 . . ?
O42 C44 C43 128.9(2) . . ?
O42 C44 C45 113.3(2) . . ?
C43 C44 C45 117.7(2) . . ?
F45 C45 F46 107.3(3) . . ?
F45 C45 F47 106.3(3) . . ?
F45 C45 C44 112.5(2) . . ?
F46 C45 F47 106.6(3) . . ?
F46 C45 C44 113.3(3) . . ?
F47 C45 C44 110.4(2) . . ?
F51 C51 F52 106.7(3) . . ?
F51 C51 C52 111.3(2) . . ?
F52 C51 C52 113.6(2) . . ?
F53 C51 F51 107.7(2) . . ?
F53 C51 F52 106.7(2) . . ?
F53 C51 C52 110.6(2) . . ?
O51 C52 C51 113.8(2) . . ?
O51 C52 C53 128.3(2) . . ?
C53 C52 C51 117.9(2) . . ?
C52 C53 H53 119.7 . . ?
C54 C53 C52 120.7(2) . . ?
C54 C53 H53 119.7 . . ?
O52 C54 C53 127.9(2) . . ?
O52 C54 C55 113.7(2) . . ?
C53 C54 C55 118.4(2) . . ?
F55 C55 C54 114.1(2) . . ?
F56 C55 F55 106.7(2) . . ?
F56 C55 C54 111.4(2) . . ?
F57 C55 F55 106.9(2) . . ?
F57 C55 F56 106.9(2) . . ?
F57 C55 C54 110.5(2) . . ?
F61 C61 F62 107.1(2) . . ?
F61 C61 F63 107.5(2) . . ?
F61 C61 C62 111.6(2) . . ?
F62 C61 C62 109.3(2) . . ?
F63 C61 F62 107.1(2) . . ?
F63 C61 C62 113.9(2) . . ?
O61 C62 C61 114.6(2) . . ?
O61 C62 C63 127.9(2) . . ?
C63 C62 C61 117.5(2) . . ?
C62 C63 H63 119.7 . . ?
C64 C63 C62 120.6(2) . . ?
C64 C63 H63 119.7 . . ?
O62 C64 C63 128.3(2) . . ?
O62 C64 C65 113.7(2) . . ?
C63 C64 C65 117.9(2) . . ?
F65 C65 F66 106.9(3) . . ?
F65 C65 C64 110.8(2) . . ?
F66 C65 C64 112.4(2) . . ?
F67 C65 F65 108.4(2) . . ?
F67 C65 F66 107.5(2) . . ?
F67 C65 C64 110.6(2) . . ?
N3 C301 P3 116.1(2) . . ?
N3 C301 C302 124.1(3) . . ?
C302 C301 P3 119.8(2) . . ?
C301 C302 H302 120.9 . . ?
C301 C302 C303 118.1(3) . . ?
C303 C302 H302 120.9 . . ?
C302 C303 H303 120.5 . . ?
C304 C303 C302 118.9(4) . . ?
C304 C303 H303 120.5 . . ?
C303 C304 H304 120.4 . . ?
C303 C304 C305 119.2(3) . . ?
C305 C304 H304 120.4 . . ?
N3 C305 C304 124.0(4) . . ?
N3 C305 H305 118.0 . . ?
C304 C305 H305 118.0 . . ?
C307 C306 P3 117.21(19) . . ?
C311 C306 P3 121.8(2) . . ?
C311 C306 C307 121.0(2) . . ?
C306 C307 H307 120.6 . . ?
C308 C307 C306 118.9(3) . . ?
C308 C307 H307 120.6 . . ?
C307 C308 H308 119.8 . . ?
C309 C308 C307 120.4(3) . . ?
C309 C308 H308 119.8 . . ?
C308 C309 H309 119.7 . . ?
C308 C309 C310 120.5(3) . . ?
C310 C309 H309 119.7 . . ?
C309 C310 H310 119.8 . . ?
C309 C310 C311 120.4(3) . . ?
C311 C310 H310 119.8 . . ?
C306 C311 C310 118.8(3) . . ?
C306 C311 H311 120.6 . . ?
C310 C311 H311 120.6 . . ?
C313 C312 P3 117.5(2) . . ?
C317 C312 P3 122.4(2) . . ?
C317 C312 C313 120.0(2) . . ?
C312 C313 H313 120.1 . . ?
C314 C313 C312 119.8(3) . . ?
C314 C313 H313 120.1 . . ?
C313 C314 H314 120.0 . . ?
C315 C314 C313 120.0(3) . . ?
C315 C314 H314 120.0 . . ?
C314 C315 H315 119.8 . . ?
C316 C315 C314 120.4(3) . . ?
C316 C315 H315 119.8 . . ?
C315 C316 H316 119.9 . . ?
C315 C316 C317 120.3(3) . . ?
C317 C316 H316 119.9 . . ?
C312 C317 C316 119.6(3) . . ?
C312 C317 H317 120.2 . . ?
C316 C317 H317 120.2 . . ?
N4 C401 P4 117.8(2) . . ?
N4 C401 C402 122.4(2) . . ?
C402 C401 P4 119.8(2) . . ?
C401 C402 H402 120.6 . . ?
C401 C402 C403 118.7(3) . . ?
C403 C402 H402 120.6 . . ?
C402 C403 H403 120.3 . . ?
C404 C403 C402 119.4(3) . . ?
C404 C403 H403 120.3 . . ?
C403 C404 H404 120.1 . . ?
C403 C404 C405 119.9(3) . . ?
C405 C404 H404 120.1 . . ?
N4 C405 C404 121.9(3) . . ?
N4 C405 H405 119.1 . . ?
C404 C405 H405 119.1 . . ?
C407 C406 P4 117.37(19) . . ?
C411 C406 P4 122.92(19) . . ?
C411 C406 C407 119.7(2) . . ?
C406 C407 H407 120.1 . . ?
C408 C407 C406 119.9(2) . . ?
C408 C407 H407 120.1 . . ?
C407 C408 H408 119.9 . . ?
C409 C408 C407 120.2(2) . . ?
C409 C408 H408 119.9 . . ?
C408 C409 H409 119.8 . . ?
C410 C409 C408 120.3(3) . . ?
C410 C409 H409 119.8 . . ?
C409 C410 H410 119.8 . . ?
C409 C410 C411 120.4(3) . . ?
C411 C410 H410 119.8 . . ?
C406 C411 H411 120.3 . . ?
C410 C411 C406 119.5(2) . . ?
C410 C411 H411 120.3 . . ?
C413 C412 P4 118.7(2) . . ?
C417 C412 P4 119.8(2) . . ?
C417 C412 C413 121.5(3) . . ?
C412 C413 H413 120.4 . . ?
C412 C413 C414 119.2(4) . . ?
C414 C413 H413 120.4 . . ?
C413 C414 H414 120.1 . . ?
C415 C414 C413 119.8(4) . . ?
C415 C414 H414 120.1 . . ?
C414 C415 H415 120.3 . . ?
C414 C415 C416 119.4(3) . . ?
C416 C415 H415 120.3 . . ?
C415 C416 H416 119.2 . . ?
C417 C416 C415 121.7(4) . . ?
C417 C416 H416 119.2 . . ?
C412 C417 C416 118.5(3) . . ?
C412 C417 H417 120.8 . . ?
C416 C417 H417 120.8 . . ?

loop_
_geom_bond_atom_site_label_1
_geom_bond_atom_site_label_2
_geom_bond_distance
_geom_bond_site_symmetry_2
_geom_bond_publ_flag
Eu1 O1 2.3384(17) . ?
Eu1 O2 2.3296(17) . ?
Eu1 O11 2.4119(16) . ?
Eu1 O12 2.4069(17) . ?
Eu1 O21 2.3871(17) . ?
Eu1 O22 2.4309(17) . ?
Eu1 O31 2.4024(16) . ?
Eu1 O32 2.4180(17) . ?
P1 O1 1.4999(18) . ?
P1 C101 1.807(3) . ?
P1 C106 1.804(3) . ?
P1 C112 1.798(2) . ?
P2 O2 1.5011(18) . ?
P2 C201 1.799(3) . ?
P2 C206 1.800(3) . ?
P2 C212 1.807(2) . ?
F11 C11 1.330(3) . ?
F12 C11 1.343(3) . ?
F13 C11 1.335(3) . ?
F15 C15 1.322(3) . ?
F16 C15 1.329(3) . ?
F17 C15 1.323(3) . ?
F25 C25 1.340(3) . ?
F26 C25 1.340(3) . ?
F27 C25 1.332(3) . ?
F31 C31 1.316(3) . ?
F32 C31 1.321(3) . ?
F33 C31 1.322(3) . ?
F35 C35 1.331(4) . ?
F36 C35 1.305(3) . ?
F37 C35 1.322(3) . ?
O11 C12 1.251(3) . ?
O12 C14 1.251(3) . ?
O21 C22 1.253(3) . ?
O22 C24 1.254(3) . ?
O31 C32 1.247(3) . ?
O32 C34 1.249(3) . ?
N1 C101 1.369(4) . ?
N1 C105 1.348(4) . ?
N2 C201 1.379(4) . ?
N2 C205 1.379(4) . ?
C11 C12 1.538(4) . ?
C12 C13 1.389(4) . ?
C13 H13 0.9500 . ?
C13 C14 1.389(4) . ?
C14 C15 1.534(4) . ?
C22 C23 1.387(4) . ?
C22 C21 1.509(9) . ?
C22 C4B 1.542(12) . ?
C22 C4C 1.606(11) . ?
C22 C4D 1.573(11) . ?
C23 H23 0.9500 . ?
C23 C24 1.384(4) . ?
C24 C25 1.539(3) . ?
C31 C32 1.532(3) . ?
C32 C33 1.392(4) . ?
C33 H33 0.9500 . ?
C33 C34 1.388(4) . ?
C34 C35 1.536(4) . ?
C101 C102 1.376(4) . ?
C102 H102 0.9500 . ?
C102 C103 1.391(4) . ?
C103 H103 0.9500 . ?
C103 C104 1.377(5) . ?
C104 H104 0.9500 . ?
C104 C105 1.381(5) . ?
C105 H105 0.9500 . ?
C106 C107 1.391(4) . ?
C106 C111 1.390(4) . ?
C107 H107 0.9500 . ?
C107 C108 1.386(4) . ?
C108 H108 0.9500 . ?
C108 C109 1.383(4) . ?
C109 H109 0.9500 . ?
C109 C110 1.383(4) . ?
C110 H110 0.9500 . ?
C110 C111 1.390(4) . ?
C111 H111 0.9500 . ?
C112 C113 1.394(4) . ?
C112 C117 1.381(4) . ?
C113 H113 0.9500 . ?
C113 C114 1.387(3) . ?
C114 H114 0.9500 . ?
C114 C115 1.376(4) . ?
C115 H115 0.9500 . ?
C115 C116 1.379(5) . ?
C116 H116 0.9500 . ?
C116 C117 1.383(4) . ?
C117 H117 0.9500 . ?
C201 C202 1.378(4) . ?
C202 H202 0.9500 . ?
C202 C203 1.397(4) . ?
C203 H203 0.9500 . ?
C203 C204 1.369(5) . ?
C204 H204 0.9500 . ?
C204 C205 1.372(5) . ?
C205 H205 0.9500 . ?
C206 C207 1.392(3) . ?
C206 C211 1.390(4) . ?
C207 H207 0.9500 . ?
C207 C208 1.388(4) . ?
C208 H208 0.9500 . ?
C208 C209 1.375(4) . ?
C209 H209 0.9500 . ?
C209 C210 1.384(4) . ?
C210 H210 0.9500 . ?
C210 C211 1.390(4) . ?
C211 H211 0.9500 . ?
C212 C213 1.389(4) . ?
C212 C217 1.356(3) . ?
C213 H213 0.9500 . ?
C213 C214 1.388(4) . ?
C214 H214 0.9500 . ?
C214 C215 1.376(5) . ?
C215 H215 0.9500 . ?
C215 C216 1.379(5) . ?
C216 H216 0.9500 . ?
C216 C217 1.361(4) . ?
C217 H217 0.9500 . ?
F21 C21 1.331(9) . ?
F22 C21 1.303(9) . ?
F23 C21 1.377(9) . ?
F1B C4B 1.364(12) . ?
F2B C4B 1.327(12) . ?
F3B C4B 1.363(12) . ?
F1C C4C 1.349(11) . ?
F2C C4C 1.340(11) . ?
F3C C4C 1.306(11) . ?
F1D C4D 1.373(11) . ?
F2D C4D 1.303(11) . ?
F3D C4D 1.341(11) . ?
Eu2 O3 2.3378(17) . ?
Eu2 O4 2.3161(17) . ?
Eu2 O41 2.4068(17) . ?
Eu2 O42 2.4413(16) . ?
Eu2 O51 2.3658(17) . ?
Eu2 O52 2.4389(17) . ?
Eu2 O61 2.4116(16) . ?
Eu2 O62 2.3999(17) . ?
P3 O3 1.4977(18) . ?
P3 C301 1.805(3) . ?
P3 C306 1.799(3) . ?
P3 C312 1.804(3) . ?
P4 O4 1.4998(18) . ?
P4 C401 1.796(3) . ?
P4 C406 1.795(3) . ?
P4 C412 1.806(3) . ?
F41 C41 1.319(4) . ?
F42 C41 1.336(4) . ?
F43 C41 1.311(3) . ?
F45 C45 1.317(3) . ?
F46 C45 1.334(4) . ?
F47 C45 1.334(4) . ?
F51 C51 1.326(3) . ?
F52 C51 1.337(3) . ?
F53 C51 1.323(4) . ?
F55 C55 1.336(3) . ?
F56 C55 1.331(3) . ?
F57 C55 1.328(3) . ?
F61 C61 1.321(3) . ?
F62 C61 1.336(3) . ?
F63 C61 1.325(3) . ?
F65 C65 1.332(4) . ?
F66 C65 1.338(3) . ?
F67 C65 1.332(3) . ?
O41 C42 1.251(3) . ?
O42 C44 1.252(3) . ?
O51 C52 1.251(3) . ?
O52 C54 1.243(3) . ?
O61 C62 1.245(3) . ?
O62 C64 1.252(3) . ?
N3 C301 1.371(4) . ?
N3 C305 1.341(5) . ?
N4 C401 1.366(4) . ?
N4 C405 1.369(4) . ?
C41 C42 1.532(4) . ?
C42 C43 1.383(4) . ?
C43 H43 0.9500 . ?
C43 C44 1.389(4) . ?
C44 C45 1.537(4) . ?
C51 C52 1.532(4) . ?
C52 C53 1.393(4) . ?
C53 H53 0.9500 . ?
C53 C54 1.390(3) . ?
C54 C55 1.538(3) . ?
C61 C62 1.533(3) . ?
C62 C63 1.398(4) . ?
C63 H63 0.9500 . ?
C63 C64 1.394(3) . ?
C64 C65 1.541(4) . ?
C301 C302 1.373(4) . ?
C302 H302 0.9500 . ?
C302 C303 1.396(4) . ?
C303 H303 0.9500 . ?
C303 C304 1.374(6) . ?
C304 H304 0.9500 . ?
C304 C305 1.381(6) . ?
C305 H305 0.9500 . ?
C306 C307 1.394(4) . ?
C306 C311 1.385(4) . ?
C307 H307 0.9500 . ?
C307 C308 1.387(4) . ?
C308 H308 0.9500 . ?
C308 C309 1.369(4) . ?
C309 H309 0.9500 . ?
C309 C310 1.379(5) . ?
C310 H310 0.9500 . ?
C310 C311 1.388(4) . ?
C311 H311 0.9500 . ?
C312 C313 1.393(4) . ?
C312 C317 1.387(4) . ?
C313 H313 0.9500 . ?
C313 C314 1.389(4) . ?
C314 H314 0.9500 . ?
C314 C315 1.381(4) . ?
C315 H315 0.9500 . ?
C315 C316 1.377(5) . ?
C316 H316 0.9500 . ?
C316 C317 1.392(4) . ?
C317 H317 0.9500 . ?
C401 C402 1.388(4) . ?
C402 H402 0.9500 . ?
C402 C403 1.391(4) . ?
C403 H403 0.9500 . ?
C403 C404 1.374(4) . ?
C404 H404 0.9500 . ?
C404 C405 1.381(4) . ?
C405 H405 0.9500 . ?
C406 C407 1.397(3) . ?
C406 C411 1.393(4) . ?
C407 H407 0.9500 . ?
C407 C408 1.384(4) . ?
C408 H408 0.9500 . ?
C408 C409 1.379(4) . ?
C409 H409 0.9500 . ?
C409 C410 1.375(4) . ?
C410 H410 0.9500 . ?
C410 C411 1.391(4) . ?
C411 H411 0.9500 . ?
C412 C413 1.377(4) . ?
C412 C417 1.351(4) . ?
C413 H413 0.9500 . ?
C413 C414 1.385(4) . ?
C414 H414 0.9500 . ?
C414 C415 1.359(6) . ?
C415 H415 0.9500 . ?
C415 C416 1.376(6) . ?
C416 H416 0.9500 . ?
C416 C417 1.366(4) . ?
C417 H417 0.9500 . ?

loop_
_geom_torsion_atom_site_label_1
_geom_torsion_atom_site_label_2
_geom_torsion_atom_site_label_3
_geom_torsion_atom_site_label_4
_geom_torsion
_geom_torsion_site_symmetry_1
_geom_torsion_site_symmetry_2
_geom_torsion_site_symmetry_3
_geom_torsion_site_symmetry_4
_geom_torsion_publ_flag
Eu1 O11 C12 C11 158.33(17) . . . . ?
Eu1 O11 C12 C13 -18.5(4) . . . . ?
Eu1 O12 C14 C13 -5.5(4) . . . . ?
Eu1 O12 C14 C15 175.51(17) . . . . ?
Eu1 O21 C22 C23 -10.3(5) . . . . ?
Eu1 O21 C22 C21 178.1(4) . . . . ?
Eu1 O21 C22 C4B 172.0(5) . . . . ?
Eu1 O21 C22 C4C 158.1(5) . . . . ?
Eu1 O21 C22 C4D 164.5(5) . . . . ?
Eu1 O22 C24 C23 -3.8(4) . . . . ?
Eu1 O22 C24 C25 175.94(16) . . . . ?
Eu1 O31 C32 C31 -170.28(17) . . . . ?
Eu1 O31 C32 C33 9.4(4) . . . . ?
Eu1 O32 C34 C33 -20.5(4) . . . . ?
Eu1 O32 C34 C35 161.32(18) . . . . ?
P1 C101 C102 C103 179.6(2) . . . . ?
P1 C106 C107 C108 -175.8(2) . . . . ?
P1 C106 C111 C110 176.2(2) . . . . ?
P1 C112 C113 C114 177.9(2) . . . . ?
P1 C112 C117 C116 -177.4(2) . . . . ?
P2 C201 C202 C203 -177.8(2) . . . . ?
P2 C206 C207 C208 178.0(2) . . . . ?
P2 C206 C211 C210 -177.7(2) . . . . ?
P2 C212 C213 C214 -179.8(2) . . . . ?
P2 C212 C217 C216 -179.4(2) . . . . ?
F11 C11 C12 O11 45.5(3) . . . . ?
F11 C11 C12 C13 -137.3(2) . . . . ?
F12 C11 C12 O11 -73.1(3) . . . . ?
F12 C11 C12 C13 104.1(3) . . . . ?
F13 C11 C12 O11 167.5(2) . . . . ?
F13 C11 C12 C13 -15.3(3) . . . . ?
F31 C31 C32 O31 127.4(3) . . . . ?
F31 C31 C32 C33 -52.3(3) . . . . ?
F32 C31 C32 O31 -113.0(3) . . . . ?
F32 C31 C32 C33 67.4(3) . . . . ?
F33 C31 C32 O31 8.7(4) . . . . ?
F33 C31 C32 C33 -171.0(3) . . . . ?
O1 P1 C101 N1 -173.5(2) . . . . ?
O1 P1 C101 C102 6.5(3) . . . . ?
O1 P1 C106 C107 35.7(2) . . . . ?
O1 P1 C106 C111 -141.3(2) . . . . ?
O1 P1 C112 C113 21.8(2) . . . . ?
O1 P1 C112 C117 -160.4(2) . . . . ?
O2 P2 C201 N2 -177.46(19) . . . . ?
O2 P2 C201 C202 -0.3(2) . . . . ?
O2 P2 C206 C207 38.8(2) . . . . ?
O2 P2 C206 C211 -144.3(2) . . . . ?
O2 P2 C212 C213 10.4(2) . . . . ?
O2 P2 C212 C217 -169.7(2) . . . . ?
O11 C12 C13 C14 7.8(4) . . . . ?
O12 C14 C15 F15 177.3(2) . . . . ?
O12 C14 C15 F16 -62.1(3) . . . . ?
O12 C14 C15 F17 56.8(3) . . . . ?
O21 C22 C23 C24 4.5(5) . . . . ?
O21 C22 C21 F21 160.4(6) . . . . ?
O21 C22 C21 F22 32.4(9) . . . . ?
O21 C22 C21 F23 -87.3(6) . . . . ?
O21 C22 C4B F1B 127.7(8) . . . . ?
O21 C22 C4B F2B 5.3(11) . . . . ?
O21 C22 C4B F3B -114.1(9) . . . . ?
O21 C22 C4C F1C 171.0(7) . . . . ?
O21 C22 C4C F2C 57.7(9) . . . . ?
O21 C22 C4C F3C -60.7(10) . . . . ?
O21 C22 C4D F1D 91.6(8) . . . . ?
O21 C22 C4D F2D -25.3(11) . . . . ?
O21 C22 C4D F3D -152.7(8) . . . . ?
O22 C24 C25 F25 172.8(2) . . . . ?
O22 C24 C25 F26 -67.6(3) . . . . ?
O22 C24 C25 F27 51.2(3) . . . . ?
O31 C32 C33 C34 4.7(4) . . . . ?
O32 C34 C35 F35 81.5(3) . . . . ?
O32 C34 C35 F36 -38.2(4) . . . . ?
O32 C34 C35 F37 -161.2(3) . . . . ?
N1 C101 C102 C103 -0.4(4) . . . . ?
N2 C201 C202 C203 -0.8(4) . . . . ?
C11 C12 C13 C14 -168.8(2) . . . . ?
C12 C13 C14 O12 4.1(4) . . . . ?
C12 C13 C14 C15 -176.9(2) . . . . ?
C13 C14 C15 F15 -1.8(4) . . . . ?
C13 C14 C15 F16 118.7(3) . . . . ?
C13 C14 C15 F17 -122.4(3) . . . . ?
C22 C23 C24 O22 2.4(5) . . . . ?
C22 C23 C24 C25 -177.3(3) . . . . ?
C23 C22 C21 F21 -12.4(9) . . . . ?
C23 C22 C21 F22 -140.3(6) . . . . ?
C23 C22 C21 F23 99.9(6) . . . . ?
C23 C22 C4B F1B -50.3(11) . . . . ?
C23 C22 C4B F2B -172.7(8) . . . . ?
C23 C22 C4B F3B 67.9(10) . . . . ?
C23 C22 C4C F1C -19.5(10) . . . . ?
C23 C22 C4C F2C -132.9(7) . . . . ?
C23 C22 C4C F3C 108.7(8) . . . . ?
C23 C22 C4D F1D -93.1(8) . . . . ?
C23 C22 C4D F2D 150.0(8) . . . . ?
C23 C22 C4D F3D 22.7(11) . . . . ?
C23 C24 C25 F25 -7.5(3) . . . . ?
C23 C24 C25 F26 112.1(3) . . . . ?
C23 C24 C25 F27 -129.0(3) . . . . ?
C31 C32 C33 C34 -175.7(3) . . . . ?
C32 C33 C34 O32 1.2(5) . . . . ?
C32 C33 C34 C35 179.4(3) . . . . ?
C33 C34 C35 F35 -96.9(3) . . . . ?
C33 C34 C35 F36 143.4(3) . . . . ?
C33 C34 C35 F37 20.4(4) . . . . ?
C101 P1 O1 Eu1 127.5(2) . . . . ?
C101 P1 C106 C107 -84.8(2) . . . . ?
C101 P1 C106 C111 98.2(2) . . . . ?
C101 P1 C112 C113 142.1(2) . . . . ?
C101 P1 C112 C117 -40.1(3) . . . . ?
C101 N1 C105 C104 0.2(5) . . . . ?
C101 C102 C103 C104 0.0(5) . . . . ?
C102 C103 C104 C105 0.6(5) . . . . ?
C103 C104 C105 N1 -0.7(5) . . . . ?
C105 N1 C101 P1 -179.7(2) . . . . ?
C105 N1 C101 C102 0.4(4) . . . . ?
C106 P1 O1 Eu1 7.5(2) . . . . ?
C106 P1 C101 N1 -51.2(2) . . . . ?
C106 P1 C101 C102 128.8(2) . . . . ?
C106 P1 C112 C113 -100.9(2) . . . . ?
C106 P1 C112 C117 76.9(2) . . . . ?
C106 C107 C108 C109 -0.2(4) . . . . ?
C107 C106 C111 C110 -0.8(4) . . . . ?
C107 C108 C109 C110 -1.5(4) . . . . ?
C108 C109 C110 C111 2.0(5) . . . . ?
C109 C110 C111 C106 -0.9(5) . . . . ?
C111 C106 C107 C108 1.3(4) . . . . ?
C112 P1 O1 Eu1 -112.4(2) . . . . ?
C112 P1 C101 N1 65.3(2) . . . . ?
C112 P1 C101 C102 -114.8(2) . . . . ?
C112 P1 C106 C107 157.7(2) . . . . ?
C112 P1 C106 C111 -19.3(3) . . . . ?
C112 C113 C114 C115 -0.4(4) . . . . ?
C113 C112 C117 C116 0.4(4) . . . . ?
C113 C114 C115 C116 0.3(4) . . . . ?
C114 C115 C116 C117 0.1(5) . . . . ?
C115 C116 C117 C112 -0.4(4) . . . . ?
C117 C112 C113 C114 0.0(4) . . . . ?
C201 P2 O2 Eu1 141.36(19) . . . . ?
C201 P2 C206 C207 -81.3(2) . . . . ?
C201 P2 C206 C211 95.6(2) . . . . ?
C201 P2 C212 C213 131.1(2) . . . . ?
C201 P2 C212 C217 -49.0(2) . . . . ?
C201 N2 C205 C204 -0.2(4) . . . . ?
C201 C202 C203 C204 0.0(4) . . . . ?
C202 C203 C204 C205 0.7(5) . . . . ?
C203 C204 C205 N2 -0.6(5) . . . . ?
C205 N2 C201 P2 178.0(2) . . . . ?
C205 N2 C201 C202 0.9(4) . . . . ?
C206 P2 O2 Eu1 23.5(2) . . . . ?
C206 P2 C201 N2 -55.5(2) . . . . ?
C206 P2 C201 C202 121.6(2) . . . . ?
C206 P2 C212 C213 -114.0(2) . . . . ?
C206 P2 C212 C217 65.9(2) . . . . ?
C206 C207 C208 C209 -1.0(4) . . . . ?
C207 C206 C211 C210 -0.9(4) . . . . ?
C207 C208 C209 C210 0.7(4) . . . . ?
C208 C209 C210 C211 -0.6(4) . . . . ?
C209 C210 C211 C206 0.6(4) . . . . ?
C211 C206 C207 C208 1.1(4) . . . . ?
C212 P2 O2 Eu1 -98.7(2) . . . . ?
C212 P2 C201 N2 61.3(2) . . . . ?
C212 P2 C201 C202 -121.5(2) . . . . ?
C212 P2 C206 C207 162.06(19) . . . . ?
C212 P2 C206 C211 -21.1(3) . . . . ?
C212 C213 C214 C215 -0.9(4) . . . . ?
C213 C212 C217 C216 0.5(4) . . . . ?
C213 C214 C215 C216 0.7(5) . . . . ?
C214 C215 C216 C217 0.1(6) . . . . ?
C215 C216 C217 C212 -0.7(5) . . . . ?
C217 C212 C213 C214 0.3(4) . . . . ?
C21 C22 C23 C24 176.3(4) . . . . ?
C4B C22 C23 C24 -177.7(6) . . . . ?
C4C C22 C23 C24 -162.7(5) . . . . ?
C4D C22 C23 C24 -169.9(5) . . . . ?
Eu2 O41 C42 C41 -178.66(18) . . . . ?
Eu2 O41 C42 C43 4.4(4) . . . . ?
Eu2 O42 C44 C43 3.1(4) . . . . ?
Eu2 O42 C44 C45 -173.76(18) . . . . ?
Eu2 O51 C52 C51 -179.93(18) . . . . ?
Eu2 O51 C52 C53 -2.1(4) . . . . ?
Eu2 O52 C54 C53 7.1(4) . . . . ?
Eu2 O52 C54 C55 -172.05(16) . . . . ?
Eu2 O61 C62 C61 175.19(16) . . . . ?
Eu2 O61 C62 C63 -2.5(4) . . . . ?
Eu2 O62 C64 C63 10.8(4) . . . . ?
Eu2 O62 C64 C65 -170.24(18) . . . . ?
P3 C301 C302 C303 -178.5(2) . . . . ?
P3 C306 C307 C308 -179.6(2) . . . . ?
P3 C306 C311 C310 179.4(2) . . . . ?
P3 C312 C313 C314 177.4(2) . . . . ?
P3 C312 C317 C316 -177.1(3) . . . . ?
P4 C401 C402 C403 179.4(2) . . . . ?
P4 C406 C407 C408 -179.9(2) . . . . ?
P4 C406 C411 C410 -179.6(2) . . . . ?
P4 C412 C413 C414 179.0(3) . . . . ?
P4 C412 C417 C416 179.9(2) . . . . ?
F41 C41 C42 O41 53.1(4) . . . . ?
F41 C41 C42 C43 -129.6(3) . . . . ?
F42 C41 C42 O41 -64.1(3) . . . . ?
F42 C41 C42 C43 113.2(3) . . . . ?
F43 C41 C42 O41 176.2(3) . . . . ?
F43 C41 C42 C43 -6.4(4) . . . . ?
F51 C51 C52 O51 -40.2(4) . . . . ?
F51 C51 C52 C53 141.7(3) . . . . ?
F52 C51 C52 O51 -160.6(2) . . . . ?
F52 C51 C52 C53 21.3(4) . . . . ?
F53 C51 C52 O51 79.4(3) . . . . ?
F53 C51 C52 C53 -98.7(3) . . . . ?
F61 C61 C62 O61 35.9(3) . . . . ?
F61 C61 C62 C63 -146.1(2) . . . . ?
F62 C61 C62 O61 -82.4(3) . . . . ?
F62 C61 C62 C63 95.6(3) . . . . ?
F63 C61 C62 O61 157.9(2) . . . . ?
F63 C61 C62 C63 -24.2(3) . . . . ?
O3 P3 C301 N3 170.3(2) . . . . ?
O3 P3 C301 C302 -11.1(3) . . . . ?
O3 P3 C306 C307 -17.6(2) . . . . ?
O3 P3 C306 C311 163.1(2) . . . . ?
O3 P3 C312 C313 -48.7(2) . . . . ?
O3 P3 C312 C317 128.8(2) . . . . ?
O4 P4 C401 N4 173.4(2) . . . . ?
O4 P4 C401 C402 -6.8(3) . . . . ?
O4 P4 C406 C407 -53.5(2) . . . . ?
O4 P4 C406 C411 125.9(2) . . . . ?
O4 P4 C412 C413 3.2(3) . . . . ?
O4 P4 C412 C417 -177.5(2) . . . . ?
O41 C42 C43 C44 2.9(4) . . . . ?
O42 C44 C45 F45 -43.6(4) . . . . ?
O42 C44 C45 F46 -165.5(3) . . . . ?
O42 C44 C45 F47 75.0(3) . . . . ?
O51 C52 C53 C54 -2.3(4) . . . . ?
O52 C54 C55 F55 -171.2(2) . . . . ?
O52 C54 C55 F56 -50.3(3) . . . . ?
O52 C54 C55 F57 68.4(3) . . . . ?
O61 C62 C63 C64 -2.1(4) . . . . ?
O62 C64 C65 F65 52.6(3) . . . . ?
O62 C64 C65 F66 172.2(2) . . . . ?
O62 C64 C65 F67 -67.7(3) . . . . ?
N3 C301 C302 C303 0.0(5) . . . . ?
N4 C401 C402 C403 -0.8(4) . . . . ?
C41 C42 C43 C44 -173.9(3) . . . . ?
C42 C43 C44 O42 -6.6(4) . . . . ?
C42 C43 C44 C45 170.1(3) . . . . ?
C43 C44 C45 F45 139.2(3) . . . . ?
C43 C44 C45 F46 17.2(4) . . . . ?
C43 C44 C45 F47 -102.2(3) . . . . ?
C51 C52 C53 C54 175.5(3) . . . . ?
C52 C53 C54 O52 -0.4(4) . . . . ?
C52 C53 C54 C55 178.7(2) . . . . ?
C53 C54 C55 F55 9.6(3) . . . . ?
C53 C54 C55 F56 130.5(3) . . . . ?
C53 C54 C55 F57 -110.9(3) . . . . ?
C61 C62 C63 C64 -179.7(2) . . . . ?
C62 C63 C64 O62 -2.0(4) . . . . ?
C62 C63 C64 C65 179.1(2) . . . . ?
C63 C64 C65 F65 -128.4(3) . . . . ?
C63 C64 C65 F66 -8.8(4) . . . . ?
C63 C64 C65 F67 111.4(3) . . . . ?
C301 P3 O3 Eu2 -125.31(19) . . . . ?
C301 P3 C306 C307 -137.5(2) . . . . ?
C301 P3 C306 C311 43.2(3) . . . . ?
C301 P3 C312 C313 72.1(2) . . . . ?
C301 P3 C312 C317 -110.4(3) . . . . ?
C301 N3 C305 C304 -0.4(6) . . . . ?
C301 C302 C303 C304 -0.1(5) . . . . ?
C302 C303 C304 C305 0.0(5) . . . . ?
C303 C304 C305 N3 0.3(6) . . . . ?
C305 N3 C301 P3 178.8(3) . . . . ?
C305 N3 C301 C302 0.2(5) . . . . ?
C306 P3 O3 Eu2 115.8(2) . . . . ?
C306 P3 C301 N3 -69.2(2) . . . . ?
C306 P3 C301 C302 109.4(2) . . . . ?
C306 P3 C312 C313 -171.3(2) . . . . ?
C306 P3 C312 C317 6.3(3) . . . . ?
C306 C307 C308 C309 0.1(4) . . . . ?
C307 C306 C311 C310 0.2(4) . . . . ?
C307 C308 C309 C310 0.2(4) . . . . ?
C308 C309 C310 C311 -0.3(5) . . . . ?
C309 C310 C311 C306 0.1(4) . . . . ?
C311 C306 C307 C308 -0.3(4) . . . . ?
C312 P3 O3 Eu2 -5.6(2) . . . . ?
C312 P3 C301 N3 47.8(2) . . . . ?
C312 P3 C301 C302 -133.6(2) . . . . ?
C312 P3 C306 C307 105.9(2) . . . . ?
C312 P3 C306 C311 -73.3(2) . . . . ?
C312 C313 C314 C315 0.0(4) . . . . ?
C313 C312 C317 C316 0.4(5) . . . . ?
C313 C314 C315 C316 0.0(5) . . . . ?
C314 C315 C316 C317 0.2(5) . . . . ?
C315 C316 C317 C312 -0.4(5) . . . . ?
C317 C312 C313 C314 -0.2(4) . . . . ?
C401 P4 O4 Eu2 117.9(2) . . . . ?
C401 P4 C406 C407 -176.6(2) . . . . ?
C401 P4 C406 C411 2.8(3) . . . . ?
C401 P4 C412 C413 124.1(2) . . . . ?
C401 P4 C412 C417 -56.6(2) . . . . ?
C401 N4 C405 C404 0.0(5) . . . . ?
C401 C402 C403 C404 1.1(5) . . . . ?
C402 C403 C404 C405 -0.9(5) . . . . ?
C403 C404 C405 N4 0.3(6) . . . . ?
C405 N4 C401 P4 -179.9(3) . . . . ?
C405 N4 C401 C402 0.3(5) . . . . ?
C406 P4 O4 Eu2 -3.6(3) . . . . ?
C406 P4 C401 N4 -62.5(3) . . . . ?
C406 P4 C401 C402 117.3(2) . . . . ?
C406 P4 C412 C413 -119.1(2) . . . . ?
C406 P4 C412 C417 60.2(2) . . . . ?
C406 C407 C408 C409 -0.1(4) . . . . ?
C407 C406 C411 C410 -0.3(4) . . . . ?
C407 C408 C409 C410 -1.2(4) . . . . ?
C408 C409 C410 C411 1.7(4) . . . . ?
C409 C410 C411 C406 -0.9(4) . . . . ?
C411 C406 C407 C408 0.8(4) . . . . ?
C412 P4 O4 Eu2 -122.7(2) . . . . ?
C412 P4 C401 N4 53.8(3) . . . . ?
C412 P4 C401 C402 -126.4(2) . . . . ?
C412 P4 C406 C407 66.5(2) . . . . ?
C412 P4 C406 C411 -114.2(2) . . . . ?
C412 C413 C414 C415 1.1(5) . . . . ?
C413 C412 C417 C416 -0.8(4) . . . . ?
C413 C414 C415 C416 -0.9(5) . . . . ?
C414 C415 C416 C417 -0.2(5) . . . . ?
C415 C416 C417 C412 1.0(5) . . . . ?
C417 C412 C413 C414 -0.3(5) . . . . ?
